data_4303865
loop_
_publ_author_name
'Garry E. Kiefer'
'Mark Woods'

_publ_section_title
;
Solid State and Solution Dynamics of Pyridine Based Tetraaza-Macrocyclic
Lanthanide Chelates Possessing Phosphonate Ligating Functionality
(Ln-PCTMB): Effect on Relaxometry and Optical Properties
;
_journal_name_full 'Inorganic Chemistry'
_journal_page_first 11767
_journal_page_last 11778
_journal_paper_doi 10.1021/ic901779k
_journal_volume 48
_journal_year 2009
_chemical_formula_sum 'C52 H114.5 N8 O27.25 P6 Tb2'
_chemical_formula_weight 1791.68
_chemical_name_systematic
;
 ?
;
_space_group_IT_number 2
_symmetry_cell_setting triclinic
_symmetry_space_group_name_Hall '-P 1'
_symmetry_space_group_name_H-M 'P -1'
_atom_sites_solution_hydrogens geom
_atom_sites_solution_primary direct
_atom_sites_solution_secondary difmap
_audit_creation_method SHELXL-97
_cell_angle_alpha 63.701(5)
_cell_angle_beta 71.826(5)
_cell_angle_gamma 75.390(5)
_cell_formula_units_Z 2
_cell_length_a 14.341(6)
_cell_length_b 16.552(7)
_cell_length_c 18.666(8)
_cell_measurement_reflns_used 9911
_cell_measurement_temperature 383(2)
_cell_measurement_theta_max 26.75
_cell_measurement_theta_min 2.18
_cell_volume 3740(3)
_computing_cell_refinement 'Bruker SAINT'
_computing_data_collection 'Bruker APEX2'
_computing_data_reduction 'Bruker SAINT'
_computing_molecular_graphics 'Bruker SHELXTL'
_computing_publication_material 'Bruker SHELXTL'
_computing_structure_refinement 'SHELXL-97 (Sheldrick, 2008)'
_computing_structure_solution 'SHELXS-97 (Sheldrick, 2008)'
_diffrn_ambient_temperature 383(2)
_diffrn_measured_fraction_theta_full 0.988
_diffrn_measured_fraction_theta_max 0.988
_diffrn_measurement_device_type 'Bruker APEX-II CCD'
_diffrn_measurement_method '\f and \w scans'
_diffrn_radiation_monochromator graphite
_diffrn_radiation_source 'fine-focus sealed tube'
_diffrn_radiation_type MoK\a
_diffrn_radiation_wavelength 0.71069
_diffrn_reflns_av_R_equivalents 0.0561
_diffrn_reflns_av_sigmaI/netI 0.0511
_diffrn_reflns_limit_h_max 17
_diffrn_reflns_limit_h_min -17
_diffrn_reflns_limit_k_max 19
_diffrn_reflns_limit_k_min -19
_diffrn_reflns_limit_l_max 22
_diffrn_reflns_limit_l_min -22
_diffrn_reflns_number 52330
_diffrn_reflns_theta_full 25.00
_diffrn_reflns_theta_max 25.00
_diffrn_reflns_theta_min 1.91
_exptl_absorpt_coefficient_mu 2.084
_exptl_absorpt_correction_T_max 0.8187
_exptl_absorpt_correction_T_min 0.3678
_exptl_absorpt_correction_type multi-scan
_exptl_absorpt_process_details sadabs
_exptl_crystal_colour 'colorless '
_exptl_crystal_density_diffrn 1.591
_exptl_crystal_density_method 'not measured'
_exptl_crystal_description 'needle    '
_exptl_crystal_F_000 1841
_exptl_crystal_size_max 0.60
_exptl_crystal_size_mid 0.28
_exptl_crystal_size_min 0.10
_refine_diff_density_max 1.074
_refine_diff_density_min -0.623
_refine_diff_density_rms 0.110
_refine_ls_extinction_method none
_refine_ls_goodness_of_fit_ref 1.010
_refine_ls_hydrogen_treatment constr
_refine_ls_matrix_type full
_refine_ls_number_parameters 1070
_refine_ls_number_reflns 13015
_refine_ls_number_restraints 1576
_refine_ls_restrained_S_all 0.976
_refine_ls_R_factor_all 0.0629
_refine_ls_R_factor_gt 0.0312
_refine_ls_shift/su_max 0.001
_refine_ls_shift/su_mean 0.000
_refine_ls_structure_factor_coef Fsqd
_refine_ls_weighting_details 'calc w=1/[\s^2^(Fo^2^)+(0.0450P)^2^+10.8415P] where P=(Fo^2^+2Fc^2^)/3'
_refine_ls_weighting_scheme calc
_refine_ls_wR_factor_gt 0.0730
_refine_ls_wR_factor_ref 0.1002
_reflns_number_gt 9117
_reflns_number_total 13015
_reflns_threshold_expression >2sigma(I)
_cod_data_source_file ic901779k_si_002_1.cif
_cod_data_source_block mc03
_cod_depositor_comments
;
The following automatic conversions were performed:
'_symmetry_cell_setting' value 'Triclinic' changed to 'triclinic'
according to '/home/saulius/struct/CIF-dictionaries/cif_core.dic'
dictionary named 'cif_core.dic' version 2.4.1 from 2010-06-29.

Automatic conversion script
Id: cif_fix_enum 1527 2010-12-29 10:47:43Z saulius 
;
_cod_original_formula_sum 'C52 H114.50 N8 O27.25 P6 Tb2'
_cod_database_code 4303865

loop_
_symmetry_equiv_pos_as_xyz
'x, y, z'
'-x, -y, -z'

loop_
_atom_site_label
_atom_site_type_symbol
_atom_site_fract_x
_atom_site_fract_y
_atom_site_fract_z
_atom_site_U_iso_or_equiv
_atom_site_adp_type
_atom_site_occupancy
_atom_site_symmetry_multiplicity
_atom_site_calc_flag
_atom_site_refinement_flags
_atom_site_disorder_assembly
_atom_site_disorder_group
O1W O 0.6783(3) -0.0547(3) -0.0061(2) 0.0393(11) Uani 1 1 d . . .
H1WA H 0.6317 -0.0161 -0.0261 0.059 Uiso 1 1 d R . .
H1WB H 0.6636 -0.0759 0.0460 0.059 Uiso 1 1 d R . .
O2W O 0.5485(3) 0.0823(3) -0.1038(2) 0.0318(9) Uani 1 1 d . . .
H2WA H 0.5730 0.0545 -0.1358 0.048 Uiso 1 1 d R . .
H2WB H 0.4973 0.0949 -0.1225 0.048 Uiso 1 1 d R . .
O3W O 0.6063(3) 0.0565(3) 0.3731(3) 0.0467(12) Uani 1 1 d . . .
H3WB H 0.5437 0.0653 0.3801 0.070 Uiso 1 1 d R . .
H3WA H 0.6495 0.0792 0.3293 0.070 Uiso 1 1 d R . .
O4W O 0.9189(3) 0.0325(3) -0.4199(3) 0.0411(11) Uani 1 1 d . . .
H4WA H 0.9050 0.0326 -0.4610 0.062 Uiso 1 1 d R . .
H4WB H 0.9141 -0.0055 -0.3703 0.062 Uiso 1 1 d R . .
O5W O 1.1095(3) -0.1295(3) -0.2929(3) 0.0426(11) Uani 1 1 d . . .
H5WA H 1.1525 -0.1260 -0.2721 0.064 Uiso 1 1 d R . .
H5WB H 1.1151 -0.0936 -0.3432 0.064 Uiso 1 1 d R . .
O6W O 0.8715(3) 0.0131(3) 0.4565(3) 0.0415(11) Uani 1 1 d . . .
H6WA H 0.9202 -0.0202 0.4390 0.062 Uiso 1 1 d R . .
H6WB H 0.8186 -0.0094 0.4691 0.062 Uiso 1 1 d R . .
O7W O 0.7019(3) -0.0596(3) 0.4975(2) 0.0311(9) Uani 1 1 d . . .
H7WA H 0.6667 -0.0744 0.5463 0.047 Uiso 1 1 d R . .
H7WB H 0.6997 -0.0592 0.4524 0.047 Uiso 1 1 d R . .
O8W O 0.8368(6) -0.0091(5) -0.1441(5) 0.044(2) Uani 0.60 1 d PU A -1
H8WA H 0.8056 0.0445 -0.1587 0.066 Uiso 0.60 1 d PR A -1
H8WB H 0.8571 -0.0361 -0.1768 0.066 Uiso 0.60 1 d PR A -1
O8W' O 0.8435(10) 0.0295(9) -0.1211(8) 0.052(3) Uani 0.40 1 d PU B -2
O9WA O 0.9029(4) -0.0969(4) -0.2508(4) 0.0518(16) Uani 0.75 1 d PU C -1
H9WA H 0.8440 -0.1100 -0.2300 0.078 Uiso 0.75 1 d PR C -1
H9WB H 0.9432 -0.1448 -0.2493 0.078 Uiso 0.75 1 d PR C -1
O9WB O 0.7980(11) -0.0332(10) -0.2747(10) 0.031(3) Uani 0.25 1 d PU D -2
O9WC O 0.9280(12) -0.1072(11) -0.1762(11) 0.039(3) Uani 0.25 1 d PU E -3
H9WC H 0.9412 -0.1128 -0.1323 0.058 Uiso 0.25 1 d PR E -3
H9WD H 0.9812 -0.1128 -0.2103 0.058 Uiso 0.25 1 d PR E -3
Tb1A Tb 0.521694(18) 0.318591(15) 0.084801(14) 0.01510(8) Uani 1 1 d U . .
P1A P 0.38749(11) 0.21367(9) 0.28028(8) 0.0211(3) Uani 1 1 d U F .
P2A P 0.73101(11) 0.17290(9) 0.14021(9) 0.0245(3) Uani 1 1 d U G .
P3A P 0.65915(10) 0.49656(9) -0.01947(8) 0.0185(3) Uani 1 1 d U G .
O1A O 0.4679(3) 0.2711(2) 0.2224(2) 0.0225(7) Uani 1 1 d U . .
O2A O 0.4184(3) 0.1211(2) 0.3384(2) 0.0273(9) Uani 1 1 d U . .
O3A O 0.3115(3) 0.2640(3) 0.3345(2) 0.0310(8) Uani 1 1 d U . .
O4A O 0.8350(3) 0.1883(3) 0.0756(2) 0.0364(9) Uani 1 1 d U . .
O5A O 0.7469(3) 0.1171(3) 0.2241(2) 0.0314(9) Uani 1 1 d U . .
O6A O 0.6732(3) 0.2662(2) 0.1207(2) 0.0218(7) Uani 1 1 d U . .
O7A O 0.7395(3) 0.5184(2) 0.0091(2) 0.0231(7) Uani 1 1 d U . .
O8A O 0.5781(2) 0.4527(2) 0.0521(2) 0.0175(7) Uani 1 1 d U . .
O9A O 0.6286(3) 0.5844(2) -0.0864(2) 0.0189(7) Uani 1 1 d U . .
N1A N 0.4610(3) 0.3258(3) -0.0298(3) 0.0206(8) Uani 1 1 d U . .
N2A N 0.3856(3) 0.2126(3) 0.1348(3) 0.0209(8) Uani 1 1 d U . .
N3A N 0.6001(3) 0.1676(3) 0.0585(3) 0.0242(8) Uani 1 1 d U . .
N4A N 0.6542(3) 0.3546(3) -0.0550(3) 0.0215(8) Uani 1 1 d U . .
C1A C 0.3844(4) 0.2833(3) -0.0149(3) 0.0246(9) Uani 1 1 d U G .
C2A C 0.3576(5) 0.2776(4) -0.0781(4) 0.0306(11) Uani 1 1 d U . .
H2AA H 0.3050 0.2472 -0.0666 0.037 Uiso 1 1 calc R G .
C3A C 0.4101(5) 0.3175(4) -0.1573(4) 0.0309(11) Uani 1 1 d U G .
H3AA H 0.3928 0.3145 -0.2000 0.037 Uiso 1 1 calc R . .
C4A C 0.4881(5) 0.3618(4) -0.1735(3) 0.0287(10) Uani 1 1 d U . .
H4AA H 0.5238 0.3894 -0.2271 0.034 Uiso 1 1 calc R G .
C5A C 0.5122(4) 0.3645(3) -0.1088(3) 0.0236(9) Uani 1 1 d U G .
C6A C 0.3260(4) 0.2449(4) 0.0726(3) 0.0243(10) Uani 1 1 d U G .
H6AA H 0.2731 0.2913 0.0820 0.029 Uiso 1 1 calc R . .
H6AB H 0.2958 0.1946 0.0802 0.029 Uiso 1 1 calc R . .
C7A C 0.4367(4) 0.1188(3) 0.1485(3) 0.0247(10) Uani 1 1 d U G .
H7AA H 0.3886 0.0805 0.1593 0.030 Uiso 1 1 calc R . .
H7AB H 0.4632 0.0953 0.1969 0.030 Uiso 1 1 calc R . .
C8A C 0.5196(4) 0.1124(3) 0.0774(3) 0.0254(10) Uani 1 1 d U G .
H8AA H 0.4932 0.1339 0.0292 0.030 Uiso 1 1 calc R . .
H8AB H 0.5479 0.0493 0.0900 0.030 Uiso 1 1 calc R . .
C9A C 0.6527(4) 0.1912(4) -0.0297(3) 0.0264(10) Uani 1 1 d U G .
H9AA H 0.6043 0.2073 -0.0620 0.032 Uiso 1 1 calc R . .
H9AB H 0.6964 0.1380 -0.0352 0.032 Uiso 1 1 calc R . .
C10A C 0.7128(4) 0.2689(3) -0.0643(3) 0.0265(11) Uani 1 1 d U G .
H10A H 0.7669 0.2494 -0.0370 0.032 Uiso 1 1 calc R . .
H10B H 0.7413 0.2825 -0.1222 0.032 Uiso 1 1 calc R . .
C11A C 0.5984(4) 0.4084(3) -0.1202(3) 0.0244(10) Uani 1 1 d U G .
H11A H 0.6427 0.4152 -0.1733 0.029 Uiso 1 1 calc R . .
H11B H 0.5744 0.4686 -0.1201 0.029 Uiso 1 1 calc R . .
C12A C 0.3191(4) 0.2134(4) 0.2128(3) 0.0219(10) Uani 1 1 d U F .
H12A H 0.2847 0.1603 0.2403 0.026 Uiso 1 1 calc R . .
H12B H 0.2699 0.2670 0.2014 0.026 Uiso 1 1 calc R . .
C13A C 0.2511(8) 0.3521(13) 0.3078(10) 0.0410(17) Uani 0.600(8) 1 d PDU F -1
H13A H 0.2529 0.3742 0.2499 0.049 Uiso 0.600(8) 1 calc PR F -1
H13B H 0.2755 0.3959 0.3163 0.049 Uiso 0.600(8) 1 calc PR F -1
C14A C 0.1469(7) 0.3389(8) 0.3583(7) 0.0500(19) Uani 0.600(8) 1 d PDU F -1
H14A H 0.1478 0.3131 0.4160 0.060 Uiso 0.600(8) 1 calc PR F -1
H14B H 0.1065 0.3979 0.3464 0.060 Uiso 0.600(8) 1 calc PR F -1
C15A C 0.0997(7) 0.2783(8) 0.3430(7) 0.056(2) Uani 0.600(8) 1 d PDU F -1
H15A H 0.1385 0.2185 0.3574 0.067 Uiso 0.600(8) 1 calc PR F -1
H15B H 0.1018 0.3026 0.2849 0.067 Uiso 0.600(8) 1 calc PR F -1
C16A C -0.0059(7) 0.2683(10) 0.3904(9) 0.078(4) Uani 0.600(8) 1 d PDU F -1
H16A H -0.0315 0.2303 0.3764 0.117 Uiso 0.600(8) 1 calc PR F -1
H16B H -0.0450 0.3271 0.3767 0.117 Uiso 0.600(8) 1 calc PR F -1
H16C H -0.0084 0.2412 0.4482 0.117 Uiso 0.600(8) 1 calc PR F -1
C13" C 0.2649(9) 0.3490(19) 0.2995(14) 0.037(2) Uani 0.400(8) 1 d PDU F -2
H13C H 0.2904 0.3714 0.2404 0.045 Uiso 0.400(8) 1 calc PR F -2
H13D H 0.2800 0.3889 0.3187 0.045 Uiso 0.400(8) 1 calc PR F -2
C14" C 0.1541(9) 0.3533(13) 0.3181(8) 0.047(2) Uani 0.400(8) 1 d PDU F -2
H14C H 0.1251 0.4166 0.2975 0.056 Uiso 0.400(8) 1 calc PR F -2
H14D H 0.1388 0.3242 0.2889 0.056 Uiso 0.400(8) 1 calc PR F -2
C15" C 0.1068(9) 0.3089(13) 0.4079(8) 0.054(2) Uani 0.400(8) 1 d PDU F -2
H15C H 0.1133 0.3438 0.4359 0.065 Uiso 0.400(8) 1 calc PR F -2
H15D H 0.1425 0.2486 0.4305 0.065 Uiso 0.400(8) 1 calc PR F -2
C16" C -0.0010(9) 0.3009(15) 0.4252(11) 0.067(4) Uani 0.400(8) 1 d PDU F -2
H16D H -0.0271 0.2746 0.4835 0.100 Uiso 0.400(8) 1 calc PR F -2
H16E H -0.0078 0.2629 0.4010 0.100 Uiso 0.400(8) 1 calc PR F -2
H16F H -0.0369 0.3602 0.4022 0.100 Uiso 0.400(8) 1 calc PR F -2
C17A C 0.6664(4) 0.1104(4) 0.1158(3) 0.0286(10) Uani 1 1 d U G .
H17A H 0.7153 0.0714 0.0917 0.034 Uiso 1 1 calc R . .
H17B H 0.6271 0.0714 0.1665 0.034 Uiso 1 1 calc R . .
C18A C 0.915(3) 0.1181(19) 0.0670(12) 0.036(2) Uani 0.294(8) 1 d PDU G -1
H18A H 0.8893 0.0606 0.0920 0.044 Uiso 0.294(8) 1 calc PR G -1
H18B H 0.9622 0.1129 0.0973 0.044 Uiso 0.294(8) 1 calc PR G -1
C19A C 0.9703(15) 0.1336(12) -0.0202(11) 0.039(2) Uani 0.294(8) 1 d PDU G -1
H19A H 1.0251 0.0851 -0.0196 0.046 Uiso 0.294(8) 1 calc PR G -1
H19B H 0.9261 0.1302 -0.0486 0.046 Uiso 0.294(8) 1 calc PR G -1
C20A C 1.0100(13) 0.2233(11) -0.0674(10) 0.041(2) Uani 0.294(8) 1 d PDU G -1
H20A H 0.9570 0.2713 -0.0615 0.049 Uiso 0.294(8) 1 calc PR G -1
H20B H 1.0310 0.2341 -0.1252 0.049 Uiso 0.294(8) 1 calc PR G -1
C21A C 1.0957(15) 0.2289(15) -0.0401(15) 0.043(3) Uani 0.294(8) 1 d PDU G -1
H21A H 1.1186 0.2870 -0.0737 0.065 Uiso 0.294(8) 1 calc PR G -1
H21B H 1.1485 0.1815 -0.0455 0.065 Uiso 0.294(8) 1 calc PR G -1
H21C H 1.0747 0.2218 0.0162 0.065 Uiso 0.294(8) 1 calc PR G -1
C18" C 0.9278(11) 0.1245(10) 0.1016(7) 0.035(2) Uani 0.418(7) 1 d PDU G -2
H18C H 0.9751 0.1577 0.1012 0.042 Uiso 0.418(7) 1 calc PR G -2
H18D H 0.9110 0.0768 0.1558 0.042 Uiso 0.418(7) 1 calc PR G -2
C19" C 0.9672(10) 0.0866(7) 0.0363(7) 0.0362(19) Uani 0.418(7) 1 d PDU G -2
H19C H 1.0197 0.0370 0.0521 0.043 Uiso 0.418(7) 1 calc PR G -2
H19D H 0.9146 0.0619 0.0333 0.043 Uiso 0.418(7) 1 calc PR G -2
C20" C 1.0066(9) 0.1558(10) -0.0475(6) 0.040(2) Uani 0.418(7) 1 d PDU G -2
H20C H 0.9574 0.2092 -0.0599 0.048 Uiso 0.418(7) 1 calc PR G -2
H20D H 1.0167 0.1307 -0.0879 0.048 Uiso 0.418(7) 1 calc PR G -2
C21" C 1.1025(9) 0.1841(11) -0.0553(10) 0.046(3) Uani 0.418(7) 1 d PDU G -2
H21D H 1.1238 0.2276 -0.1101 0.070 Uiso 0.418(7) 1 calc PR G -2
H21E H 1.1520 0.1317 -0.0440 0.070 Uiso 0.418(7) 1 calc PR G -2
H21F H 1.0926 0.2109 -0.0168 0.070 Uiso 0.418(7) 1 calc PR G -2
C18# C 0.911(2) 0.107(2) 0.0816(17) 0.036(2) Uani 0.288(8) 1 d PDU G 3
H18E H 0.8825 0.0583 0.0843 0.043 Uiso 0.288(8) 1 calc PR G 3
H18F H 0.9352 0.0861 0.1308 0.043 Uiso 0.288(8) 1 calc PR G 3
C19# C 0.9947(15) 0.1342(13) 0.0065(12) 0.0386(19) Uani 0.288(8) 1 d PDU G 3
H19E H 1.0473 0.0833 0.0118 0.046 Uiso 0.288(8) 1 calc PR G 3
H19F H 0.9711 0.1468 -0.0413 0.046 Uiso 0.288(8) 1 calc PR G 3
C20# C 1.0364(14) 0.2161(12) -0.0074(11) 0.040(2) Uani 0.288(8) 1 d PDU G 3
H20E H 1.0581 0.2042 0.0410 0.048 Uiso 0.288(8) 1 calc PR G 3
H20F H 0.9842 0.2674 -0.0144 0.048 Uiso 0.288(8) 1 calc PR G 3
C21# C 1.1220(14) 0.2412(15) -0.0811(13) 0.046(4) Uani 0.288(8) 1 d PDU G 3
H21G H 1.1446 0.2941 -0.0869 0.069 Uiso 0.288(8) 1 calc PR G 3
H21H H 1.1010 0.2538 -0.1295 0.069 Uiso 0.288(8) 1 calc PR G 3
H21I H 1.1750 0.1915 -0.0738 0.069 Uiso 0.288(8) 1 calc PR G 3
C22A C 0.7234(4) 0.4117(3) -0.0601(3) 0.0232(10) Uani 1 1 d U G .
H22A H 0.7572 0.4414 -0.1170 0.028 Uiso 1 1 calc R . .
H22B H 0.7731 0.3730 -0.0296 0.028 Uiso 1 1 calc R . .
C23A C 0.7724(4) 0.4493(4) 0.0831(3) 0.0272(11) Uani 1 1 d U . .
H23A H 0.7467 0.3931 0.1003 0.033 Uiso 1 1 calc R . .
H23B H 0.7473 0.4701 0.1275 0.033 Uiso 1 1 calc R . .
C24A C 0.8843(4) 0.4328(4) 0.0644(4) 0.0296(11) Uani 1 1 d U . .
H24A H 0.9090 0.4862 0.0566 0.036 Uiso 1 1 calc R . .
H24B H 0.9091 0.4236 0.0135 0.036 Uiso 1 1 calc R . .
C25A C 0.9232(5) 0.3506(4) 0.1327(4) 0.0366(13) Uani 1 1 d U . .
H25A H 0.8932 0.3574 0.1844 0.044 Uiso 1 1 calc R . .
H25B H 0.9033 0.2965 0.1369 0.044 Uiso 1 1 calc R . .
C26A C 1.0347(5) 0.3378(5) 0.1189(5) 0.058(2) Uani 1 1 d U . .
H26A H 1.0550 0.2857 0.1640 0.088 Uiso 1 1 calc R . .
H26B H 1.0550 0.3909 0.1150 0.088 Uiso 1 1 calc R . .
H26C H 1.0649 0.3288 0.0688 0.088 Uiso 1 1 calc R . .
Tb1B Tb 0.527832(17) 0.318113(15) -0.411653(14) 0.01287(7) Uani 1 1 d U . .
P1B P 0.34450(10) 0.49954(8) -0.44052(8) 0.0147(3) Uani 1 1 d U H .
P2B P 0.36490(10) 0.17532(9) -0.25646(8) 0.0165(3) Uani 1 1 d U . .
P3B P 0.70364(11) 0.22420(10) -0.29741(9) 0.0263(3) Uani 1 1 d U I .
O1B O 0.4380(2) 0.4558(2) -0.4103(2) 0.0149(7) Uani 1 1 d U . .
O2B O 0.3516(2) 0.5831(2) -0.5189(2) 0.0166(7) Uani 1 1 d U . .
O3B O 0.2596(3) 0.5281(2) -0.3741(2) 0.0205(7) Uani 1 1 d U . .
O4B O 0.3927(2) 0.2701(2) -0.3038(2) 0.0157(7) Uani 1 1 d U . .
O5B O 0.3708(3) 0.1258(2) -0.1692(2) 0.0201(8) Uani 1 1 d U . .
O6B O 0.2543(2) 0.1854(2) -0.2647(2) 0.0191(7) Uani 1 1 d U . .
O7B O 0.6006(3) 0.2728(2) -0.3055(2) 0.0224(7) Uani 1 1 d U . .
O8B O 0.7125(3) 0.1333(3) -0.2296(2) 0.0403(11) Uani 1 1 d U . .
O9B O 0.7634(3) 0.2858(3) -0.2864(2) 0.0302(8) Uani 1 1 d U . .
N1B N 0.5793(3) 0.3205(3) -0.5549(3) 0.0197(8) Uani 1 1 d U . .
N2B N 0.3804(3) 0.3525(3) -0.4797(2) 0.0160(7) Uani 1 1 d U H .
N3B N 0.4912(3) 0.1653(3) -0.4021(3) 0.0203(8) Uani 1 1 d U . .
N4B N 0.6941(3) 0.2154(3) -0.4382(3) 0.0222(8) Uani 1 1 d U I .
C1B C 0.5131(4) 0.3564(3) -0.6026(3) 0.0208(9) Uani 1 1 d U . .
C2B C 0.5353(4) 0.3514(4) -0.6787(3) 0.0278(10) Uani 1 1 d U . .
H2BA H 0.4895 0.3775 -0.7115 0.033 Uiso 1 1 calc R . .
C3B C 0.6256(4) 0.3074(4) -0.7048(4) 0.0311(11) Uani 1 1 d U . .
H3BA H 0.6412 0.3026 -0.7552 0.037 Uiso 1 1 calc R . .
C4B C 0.6928(4) 0.2705(4) -0.6556(3) 0.0298(11) Uani 1 1 d U . .
H4BA H 0.7541 0.2404 -0.6724 0.036 Uiso 1 1 calc R . .
C5B C 0.6678(4) 0.2786(4) -0.5806(3) 0.0236(9) Uani 1 1 d U . .
C6B C 0.4171(4) 0.4024(3) -0.5695(3) 0.0197(9) Uani 1 1 d U . .
H6BA H 0.4252 0.4635 -0.5802 0.024 Uiso 1 1 calc R . .
H6BB H 0.3682 0.4074 -0.5978 0.024 Uiso 1 1 calc R . .
C7B C 0.3453(4) 0.2655(3) -0.4595(3) 0.0215(10) Uani 1 1 d U . .
H7BA H 0.3091 0.2761 -0.4995 0.026 Uiso 1 1 calc R . .
H7BB H 0.2992 0.2494 -0.4062 0.026 Uiso 1 1 calc R . .
C8B C 0.4246(4) 0.1857(3) -0.4574(3) 0.0232(10) Uani 1 1 d U . .
H8BA H 0.3932 0.1323 -0.4397 0.028 Uiso 1 1 calc R . .
H8BB H 0.4646 0.1974 -0.5127 0.028 Uiso 1 1 calc R . .
C9B C 0.5861(4) 0.1101(3) -0.4269(4) 0.0252(10) Uani 1 1 d U . .
H9BA H 0.6034 0.1299 -0.4862 0.030 Uiso 1 1 calc R . .
H9BB H 0.5766 0.0466 -0.4029 0.030 Uiso 1 1 calc R . .
C10B C 0.6697(4) 0.1198(3) -0.3993(4) 0.0253(10) Uani 1 1 d U . .
H10C H 0.6517 0.1005 -0.3401 0.030 Uiso 1 1 calc R . .
H10D H 0.7283 0.0799 -0.4128 0.030 Uiso 1 1 calc R . .
C11B C 0.7393(4) 0.2427(4) -0.5273(3) 0.0244(10) Uani 1 1 d U . .
H11C H 0.7811 0.2889 -0.5444 0.029 Uiso 1 1 calc R . .
H11D H 0.7815 0.1905 -0.5360 0.029 Uiso 1 1 calc R . .
C12B C 0.2988(4) 0.4114(3) -0.4481(3) 0.0175(9) Uani 1 1 d U . .
H12C H 0.2625 0.3747 -0.3943 0.021 Uiso 1 1 calc R H .
H12D H 0.2534 0.4394 -0.4844 0.021 Uiso 1 1 calc R . .
C13B C 0.2576(6) 0.4738(9) -0.2856(10) 0.0276(18) Uani 0.523(8) 1 d PDU H -1
H13E H 0.3040 0.4923 -0.2693 0.033 Uiso 0.523(8) 1 calc PR H -1
H13F H 0.2761 0.4097 -0.2752 0.033 Uiso 0.523(8) 1 calc PR H -1
C14B C 0.1540(6) 0.4899(8) -0.2376(7) 0.0352(17) Uani 0.523(8) 1 d PDU H -1
H14E H 0.1535 0.4620 -0.1796 0.042 Uiso 0.523(8) 1 calc PR H -1
H14F H 0.1348 0.5548 -0.2525 0.042 Uiso 0.523(8) 1 calc PR H -1
C15B C 0.0784(6) 0.4529(10) -0.2515(7) 0.043(2) Uani 0.523(8) 1 d PDU H -1
H15E H 0.0997 0.3889 -0.2404 0.051 Uiso 0.523(8) 1 calc PR H -1
H15F H 0.0748 0.4842 -0.3086 0.051 Uiso 0.523(8) 1 calc PR H -1
C16B C -0.0235(7) 0.4638(11) -0.1979(9) 0.066(3) Uani 0.523(8) 1 d PDU H -1
H16G H -0.0686 0.4386 -0.2086 0.099 Uiso 0.523(8) 1 calc PR H -1
H16H H -0.0461 0.5272 -0.2099 0.099 Uiso 0.523(8) 1 calc PR H -1
H16I H -0.0207 0.4324 -0.1412 0.099 Uiso 0.523(8) 1 calc PR H -1
C13' C 0.2630(7) 0.4955(9) -0.2908(10) 0.0275(18) Uani 0.477(8) 1 d PDU H -2
H13G H 0.2558 0.5470 -0.2768 0.033 Uiso 0.477(8) 1 calc PR H -2
H13H H 0.3274 0.4607 -0.2839 0.033 Uiso 0.477(8) 1 calc PR H -2
C14' C 0.1840(6) 0.4369(7) -0.2324(7) 0.0353(19) Uani 0.477(8) 1 d PDU H -2
H14G H 0.1925 0.4153 -0.1770 0.042 Uiso 0.477(8) 1 calc PR H -2
H14H H 0.1930 0.3842 -0.2451 0.042 Uiso 0.477(8) 1 calc PR H -2
C15' C 0.0801(6) 0.4845(7) -0.2351(8) 0.040(2) Uani 0.477(8) 1 d PDU H -2
H15G H 0.0701 0.5031 -0.2896 0.048 Uiso 0.477(8) 1 calc PR H -2
H15H H 0.0718 0.5389 -0.2251 0.048 Uiso 0.477(8) 1 calc PR H -2
C16' C 0.0024(8) 0.4255(11) -0.1726(9) 0.056(3) Uani 0.477(8) 1 d PDU H -2
H16J H -0.0623 0.4583 -0.1779 0.085 Uiso 0.477(8) 1 calc PR H -2
H16K H 0.0097 0.4093 -0.1183 0.085 Uiso 0.477(8) 1 calc PR H -2
H16L H 0.0104 0.3712 -0.1819 0.085 Uiso 0.477(8) 1 calc PR H -2
C17B C 0.4453(4) 0.1102(3) -0.3145(3) 0.0189(10) Uani 1 1 d U . .
H17C H 0.4980 0.0735 -0.2868 0.023 Uiso 1 1 calc R . .
H17D H 0.4074 0.0689 -0.3139 0.023 Uiso 1 1 calc R . .
C18B C 0.1989(4) 0.1083(4) -0.2168(4) 0.0295(11) Uani 1 1 d U . .
H1 H 0.1846 0.0959 -0.1589 0.035 Uiso 1 1 calc R . .
H2 H 0.2378 0.0546 -0.2250 0.035 Uiso 1 1 calc R . .
C19B C 0.1031(4) 0.1301(4) -0.2439(4) 0.0328(12) Uani 1 1 d U . .
H3 H 0.0597 0.0855 -0.2042 0.039 Uiso 1 1 calc R . .
H4 H 0.0704 0.1892 -0.2444 0.039 Uiso 1 1 calc R . .
C20B C 0.1177(5) 0.1309(4) -0.3281(4) 0.0396(13) Uani 1 1 d U . .
H5 H 0.1600 0.0760 -0.3310 0.048 Uiso 1 1 calc R . .
H6 H 0.1508 0.1825 -0.3694 0.048 Uiso 1 1 calc R . .
C21B C 0.0193(5) 0.1367(5) -0.3466(5) 0.0550(18) Uani 1 1 d DU . .
H7 H 0.0311 0.1379 -0.4005 0.083 Uiso 1 1 calc R . .
H8 H -0.0225 0.1911 -0.3440 0.083 Uiso 1 1 calc R . .
H9 H -0.0125 0.0847 -0.3068 0.083 Uiso 1 1 calc R . .
C22B C 0.7647(4) 0.2218(4) -0.3979(3) 0.0239(10) Uani 1 1 d U . .
H22C H 0.7956 0.2766 -0.4326 0.029 Uiso 1 1 calc R I .
H22D H 0.8164 0.1701 -0.3919 0.029 Uiso 1 1 calc R . .
C23B C 0.7611(8) 0.381(2) -0.3353(12) 0.0295(13) Uani 0.669(8) 1 d PDU I -1
H23C H 0.7331 0.4145 -0.3002 0.035 Uiso 0.669(8) 1 calc PR I -1
H23D H 0.7191 0.3993 -0.3734 0.035 Uiso 0.294(8) 1 calc PR G -1
C24B C 0.8638(6) 0.4040(8) -0.3827(6) 0.0347(16) Uani 0.669(8) 1 d PDU I -1
H24C H 0.8898 0.3725 -0.4194 0.042 Uiso 0.669(8) 1 calc PR I -1
H24D H 0.8598 0.4688 -0.4161 0.042 Uiso 0.669(8) 1 calc PR I -1
C25B C 0.9351(5) 0.3793(7) -0.3295(5) 0.0379(17) Uani 0.669(8) 1 d PDU I -1
H25C H 0.9335 0.3161 -0.2917 0.045 Uiso 0.669(8) 1 calc PR I -1
H25D H 0.9130 0.4159 -0.2972 0.045 Uiso 0.669(8) 1 calc PR I -1
C26B C 1.0403(5) 0.3926(8) -0.3767(7) 0.052(3) Uani 0.669(8) 1 d PDU I -1
H26D H 1.0815 0.3754 -0.3390 0.077 Uiso 0.669(8) 1 calc PR I -1
H26E H 1.0430 0.4553 -0.4132 0.077 Uiso 0.669(8) 1 calc PR I -1
H26F H 1.0635 0.3554 -0.4079 0.077 Uiso 0.669(8) 1 calc PR I -1
C23' C 0.7576(16) 0.381(5) -0.334(3) 0.0310(18) Uani 0.331(8) 1 d PDU I -2
H23E H 0.7083 0.4138 -0.3033 0.037 Uiso 0.331(8) 1 calc PR I -2
H23F H 0.7388 0.3963 -0.3844 0.037 Uiso 0.331(8) 1 calc PR I -2
C24' C 0.8580(10) 0.4089(16) -0.3531(12) 0.0359(19) Uani 0.331(8) 1 d PDU I -2
H24E H 0.8510 0.4743 -0.3705 0.043 Uiso 0.331(8) 1 calc PR I -2
H24F H 0.8826 0.3807 -0.3033 0.043 Uiso 0.331(8) 1 calc PR I -2
C25' C 0.9331(10) 0.3826(7) -0.4188(9) 0.041(2) Uani 0.331(8) 1 d PDU I -2
H25E H 0.9151 0.4200 -0.4711 0.050 Uiso 0.331(8) 1 calc PR I -2
H25F H 0.9304 0.3198 -0.4069 0.050 Uiso 0.331(8) 1 calc PR I -2
C26' C 1.0377(9) 0.3929(17) -0.4268(14) 0.055(4) Uani 0.331(8) 1 d PDU I -2
H26G H 1.0818 0.3721 -0.4677 0.083 Uiso 0.331(8) 1 calc PR I -2
H26H H 1.0556 0.3573 -0.3750 0.083 Uiso 0.331(8) 1 calc PR I -2
H26I H 1.0423 0.4557 -0.4429 0.083 Uiso 0.331(8) 1 calc PR I -2

loop_
_atom_site_aniso_label
_atom_site_aniso_U_11
_atom_site_aniso_U_22
_atom_site_aniso_U_33
_atom_site_aniso_U_23
_atom_site_aniso_U_13
_atom_site_aniso_U_12
O1W 0.038(3) 0.036(2) 0.019(2) 0.0026(18) -0.0019(19) 0.006(2)
O2W 0.035(2) 0.032(2) 0.027(2) -0.0063(18) -0.0139(19) -0.0062(19)
O3W 0.030(3) 0.053(3) 0.031(2) 0.013(2) -0.010(2) -0.013(2)
O4W 0.038(3) 0.054(3) 0.043(3) -0.030(2) -0.019(2) 0.008(2)
O5W 0.036(3) 0.038(3) 0.040(3) -0.001(2) -0.012(2) -0.005(2)
O6W 0.024(2) 0.064(3) 0.049(3) -0.033(2) -0.009(2) -0.005(2)
O7W 0.030(2) 0.045(3) 0.018(2) -0.0096(18) -0.0056(18) -0.0104(19)
O8W 0.046(4) 0.038(5) 0.029(4) -0.008(3) -0.013(3) 0.021(4)
O8W' 0.048(5) 0.047(6) 0.036(5) -0.001(4) -0.015(4) 0.014(5)
O9WA 0.033(3) 0.050(4) 0.054(4) -0.006(3) -0.010(3) -0.002(3)
O9WB 0.021(5) 0.035(5) 0.042(5) -0.014(4) -0.015(4) -0.006(4)
O9WC 0.026(5) 0.044(5) 0.043(5) -0.013(5) -0.012(5) -0.002(5)
Tb1A 0.02064(15) 0.01008(13) 0.01227(13) -0.00279(10) -0.00354(10) -0.00165(10)
P1A 0.0246(8) 0.0180(7) 0.0163(7) -0.0021(6) -0.0054(6) -0.0033(6)
P2A 0.0245(8) 0.0175(7) 0.0222(7) -0.0017(6) -0.0051(6) 0.0009(6)
P3A 0.0198(7) 0.0143(6) 0.0165(7) -0.0020(5) -0.0039(6) -0.0020(5)
O1A 0.0293(18) 0.0236(18) 0.0120(15) -0.0030(13) -0.0041(13) -0.0079(14)
O2A 0.030(2) 0.0206(18) 0.021(2) 0.0020(15) -0.0085(17) -0.0020(15)
O3A 0.0306(18) 0.0355(18) 0.0274(18) -0.0164(15) -0.0067(15) 0.0020(15)
O4A 0.0279(17) 0.0237(18) 0.0360(19) -0.0036(16) 0.0027(15) 0.0041(14)
O5A 0.026(2) 0.028(2) 0.0243(19) 0.0040(16) -0.0071(16) -0.0031(17)
O6A 0.0218(16) 0.0182(16) 0.0200(17) -0.0037(14) -0.0066(14) 0.0012(13)
O7A 0.0240(17) 0.0178(16) 0.0226(17) -0.0015(14) -0.0081(14) -0.0038(14)
O8A 0.0226(17) 0.0139(15) 0.0141(16) -0.0049(12) -0.0017(13) -0.0033(13)
O9A 0.0259(19) 0.0138(16) 0.0147(17) -0.0037(13) -0.0042(14) -0.0030(14)
N1A 0.031(2) 0.0136(18) 0.0186(16) -0.0079(15) -0.0093(15) 0.0016(15)
N2A 0.0257(18) 0.0161(17) 0.0228(17) -0.0081(14) -0.0086(14) -0.0015(14)
N3A 0.0337(19) 0.0148(16) 0.0223(18) -0.0076(14) -0.0064(15) 0.0000(14)
N4A 0.0278(18) 0.0155(16) 0.0167(16) -0.0058(14) -0.0033(14) 0.0011(15)
C1A 0.034(2) 0.017(2) 0.0257(18) -0.0086(17) -0.0141(17) 0.0001(17)
C2A 0.044(3) 0.021(2) 0.033(2) -0.011(2) -0.020(2) 0.000(2)
C3A 0.052(3) 0.020(2) 0.027(2) -0.0109(19) -0.022(2) 0.004(2)
C4A 0.046(3) 0.019(2) 0.021(2) -0.0079(19) -0.014(2) 0.0037(19)
C5A 0.036(2) 0.015(2) 0.0184(18) -0.0071(17) -0.0088(17) 0.0029(17)
C6A 0.030(2) 0.019(2) 0.028(2) -0.0080(18) -0.0141(18) -0.0019(18)
C7A 0.032(2) 0.014(2) 0.026(2) -0.0055(18) -0.0077(18) -0.0024(17)
C8A 0.037(2) 0.013(2) 0.025(2) -0.0066(18) -0.0072(19) -0.0013(18)
C9A 0.035(2) 0.019(2) 0.022(2) -0.0101(18) -0.0041(19) 0.0024(18)
C10A 0.030(2) 0.019(2) 0.023(2) -0.0082(18) -0.0014(19) 0.0040(17)
C11A 0.035(2) 0.018(2) 0.016(2) -0.0062(17) -0.0049(18) 0.0008(17)
C12A 0.027(2) 0.017(2) 0.022(2) -0.0060(19) -0.0049(18) -0.0063(19)
C13A 0.034(3) 0.044(3) 0.037(3) -0.018(3) -0.005(3) 0.007(2)
C14A 0.037(3) 0.052(3) 0.040(4) -0.013(3) 0.000(3) 0.007(3)
C15A 0.038(3) 0.058(4) 0.049(4) -0.012(3) 0.000(3) 0.000(3)
C16A 0.043(5) 0.077(7) 0.072(7) -0.003(6) 0.005(5) -0.009(5)
C13" 0.033(3) 0.041(3) 0.036(3) -0.019(3) -0.008(3) 0.004(3)
C14" 0.035(3) 0.051(3) 0.042(4) -0.015(3) -0.004(3) 0.004(3)
C15" 0.038(3) 0.057(4) 0.046(4) -0.012(4) -0.001(3) 0.003(3)
C16" 0.041(5) 0.071(7) 0.059(7) -0.006(6) -0.003(5) -0.005(6)
C17A 0.034(3) 0.016(2) 0.025(2) -0.002(2) -0.008(2) 0.0046(19)
C18A 0.030(3) 0.027(3) 0.035(3) -0.008(3) 0.002(3) 0.004(2)
C19A 0.033(3) 0.030(3) 0.036(3) -0.008(3) 0.002(3) 0.002(3)
C20A 0.034(3) 0.032(3) 0.037(4) -0.008(3) 0.003(3) 0.001(3)
C21A 0.037(5) 0.035(5) 0.038(6) -0.006(5) 0.004(5) -0.004(4)
C18" 0.029(3) 0.026(3) 0.034(3) -0.008(3) 0.001(3) 0.004(2)
C19" 0.031(3) 0.028(3) 0.034(3) -0.009(3) 0.001(3) 0.003(2)
C20" 0.033(3) 0.032(3) 0.036(3) -0.007(3) 0.003(3) 0.002(3)
C21" 0.036(4) 0.040(5) 0.040(5) -0.004(4) 0.003(4) -0.003(4)
C18# 0.030(3) 0.026(3) 0.035(3) -0.008(3) 0.002(3) 0.004(2)
C19# 0.032(3) 0.030(3) 0.036(3) -0.008(3) 0.003(3) 0.003(2)
C20# 0.033(4) 0.032(4) 0.038(4) -0.008(3) 0.003(3) 0.001(3)
C21# 0.035(5) 0.036(5) 0.042(6) -0.006(5) 0.006(5) -0.001(4)
C22A 0.025(2) 0.019(2) 0.018(2) -0.0055(19) 0.0001(18) -0.0016(18)
C23A 0.030(2) 0.024(2) 0.023(2) -0.0017(19) -0.0104(19) -0.005(2)
C24A 0.031(2) 0.025(2) 0.031(3) -0.004(2) -0.014(2) -0.006(2)
C25A 0.036(3) 0.026(3) 0.046(3) -0.005(2) -0.021(2) -0.005(2)
C26A 0.041(3) 0.049(4) 0.071(5) -0.003(4) -0.030(3) 0.000(3)
Tb1B 0.01522(14) 0.00963(12) 0.01183(13) -0.00222(10) -0.00389(10) -0.00134(9)
P1B 0.0157(7) 0.0123(6) 0.0145(6) -0.0027(5) -0.0054(5) -0.0022(5)
P2B 0.0185(7) 0.0140(6) 0.0148(6) -0.0014(5) -0.0065(5) -0.0035(5)
P3B 0.0188(7) 0.0279(8) 0.0202(7) 0.0022(6) -0.0083(6) -0.0007(6)
O1B 0.0151(16) 0.0113(14) 0.0174(17) -0.0035(12) -0.0057(13) -0.0019(12)
O2B 0.0177(18) 0.0127(16) 0.0159(16) -0.0020(13) -0.0055(14) -0.0010(13)
O3B 0.0189(16) 0.0236(17) 0.0163(15) -0.0079(13) -0.0030(13) 0.0005(13)
O4B 0.0170(16) 0.0153(15) 0.0141(15) -0.0047(12) -0.0029(13) -0.0039(13)
O5B 0.022(2) 0.0200(18) 0.0144(17) -0.0019(14) -0.0057(15) -0.0040(15)
O6B 0.0176(16) 0.0136(16) 0.0206(17) 0.0010(13) -0.0063(14) -0.0053(13)
O7B 0.0183(16) 0.0278(18) 0.0162(16) -0.0038(14) -0.0073(13) -0.0004(14)
O8B 0.026(2) 0.038(2) 0.031(2) 0.0128(18) -0.0122(18) -0.0034(18)
O9B 0.0239(17) 0.0355(17) 0.0240(18) -0.0020(14) -0.0117(15) -0.0032(14)
N1B 0.0260(18) 0.0152(18) 0.0173(16) -0.0051(15) -0.0020(14) -0.0082(15)
N2B 0.0232(17) 0.0155(16) 0.0112(16) -0.0047(14) -0.0046(13) -0.0057(14)
N3B 0.0253(18) 0.0138(16) 0.0185(17) -0.0047(14) -0.0016(14) -0.0047(14)
N4B 0.0200(17) 0.0150(17) 0.0261(17) -0.0061(15) -0.0022(15) -0.0012(14)
C1B 0.031(2) 0.019(2) 0.0143(18) -0.0053(16) -0.0040(16) -0.0107(17)
C2B 0.039(2) 0.029(2) 0.019(2) -0.0097(19) -0.0043(19) -0.013(2)
C3B 0.041(3) 0.035(3) 0.022(2) -0.015(2) 0.0007(19) -0.015(2)
C4B 0.033(2) 0.030(2) 0.026(2) -0.015(2) 0.0057(19) -0.012(2)
C5B 0.027(2) 0.020(2) 0.0235(19) -0.0104(17) 0.0023(17) -0.0080(17)
C6B 0.029(2) 0.019(2) 0.0109(19) -0.0015(16) -0.0060(16) -0.0088(17)
C7B 0.029(2) 0.019(2) 0.019(2) -0.0040(17) -0.0071(19) -0.0109(17)
C8B 0.033(2) 0.019(2) 0.018(2) -0.0050(18) -0.0045(19) -0.0112(18)
C9B 0.028(2) 0.012(2) 0.028(2) -0.0052(18) 0.0007(19) -0.0044(17)
C10B 0.024(2) 0.0131(19) 0.030(2) -0.0064(18) 0.002(2) -0.0005(17)
C11B 0.022(2) 0.019(2) 0.027(2) -0.0106(18) 0.0030(17) -0.0024(18)
C12B 0.019(2) 0.017(2) 0.013(2) -0.0016(17) -0.0057(18) -0.0025(17)
C13B 0.027(3) 0.035(3) 0.017(2) -0.007(3) -0.004(2) -0.004(3)
C14B 0.032(3) 0.043(3) 0.021(2) -0.008(3) -0.001(2) -0.004(3)
C15B 0.032(3) 0.054(4) 0.027(3) -0.006(3) -0.002(3) -0.008(3)
C16B 0.033(4) 0.076(6) 0.043(6) 0.007(5) 0.003(4) -0.003(5)
C13' 0.027(3) 0.035(3) 0.018(2) -0.009(3) -0.005(2) -0.002(3)
C14' 0.031(3) 0.044(4) 0.021(3) -0.007(3) -0.002(2) -0.006(3)
C15' 0.032(3) 0.050(4) 0.027(3) -0.009(3) -0.001(3) -0.007(3)
C16' 0.031(4) 0.069(6) 0.032(5) 0.007(5) 0.000(4) -0.006(5)
C17B 0.022(2) 0.016(2) 0.017(2) -0.0037(17) -0.0034(18) -0.0053(18)
C18B 0.026(2) 0.019(2) 0.035(2) 0.003(2) -0.010(2) -0.0091(19)
C19B 0.029(2) 0.023(2) 0.042(3) -0.001(2) -0.013(2) -0.011(2)
C20B 0.037(3) 0.033(3) 0.052(3) -0.012(3) -0.020(3) -0.006(2)
C21B 0.047(4) 0.060(4) 0.077(5) -0.036(4) -0.032(4) 0.000(3)
C22B 0.016(2) 0.017(2) 0.029(2) -0.0036(19) -0.0024(19) 0.0002(19)
C23B 0.029(2) 0.033(2) 0.029(3) -0.013(2) -0.011(2) -0.002(2)
C24B 0.031(2) 0.037(3) 0.035(3) -0.011(3) -0.010(2) -0.005(2)
C25B 0.029(3) 0.041(3) 0.043(3) -0.012(3) -0.012(3) -0.007(3)
C26B 0.034(4) 0.061(5) 0.055(6) -0.014(5) -0.009(4) -0.016(4)
C23' 0.029(3) 0.034(2) 0.030(3) -0.011(3) -0.011(3) -0.003(2)
C24' 0.030(3) 0.038(3) 0.037(3) -0.010(3) -0.012(3) -0.006(2)
C25' 0.031(3) 0.042(3) 0.043(4) -0.009(3) -0.009(3) -0.005(3)
C26' 0.034(4) 0.061(7) 0.055(7) -0.007(7) -0.007(5) -0.014(6)

loop_
_atom_type_symbol
_atom_type_description
_atom_type_scat_dispersion_real
_atom_type_scat_dispersion_imag
_atom_type_scat_source
C C 0.0033 0.0016 'International Tables Vol C Tables 4.2.6.8 and 6.1.1.4'
H H 0.0000 0.0000 'International Tables Vol C Tables 4.2.6.8 and 6.1.1.4'
N N 0.0061 0.0033 'International Tables Vol C Tables 4.2.6.8 and 6.1.1.4'
O O 0.0106 0.0060 'International Tables Vol C Tables 4.2.6.8 and 6.1.1.4'
P P 0.1023 0.0942 'International Tables Vol C Tables 4.2.6.8 and 6.1.1.4'
Tb Tb -0.1723 4.1537 'International Tables Vol C Tables 4.2.6.8 and 6.1.1.4'

loop_
_geom_angle_atom_site_label_1
_geom_angle_atom_site_label_2
_geom_angle_atom_site_label_3
_geom_angle
_geom_angle_site_symmetry_1
_geom_angle_site_symmetry_3
_geom_angle_publ_flag
H1WA O1W H1WB 111.6 . . ?
H2WA O2W H2WB 84.3 . . ?
H3WB O3W H3WA 128.2 . . ?
H4WA O4W H4WB 132.9 . . ?
H5WA O5W H5WB 112.8 . . ?
H6WA O6W H6WB 109.2 . . ?
H7WA O7W H7WB 137.7 . . ?
H8WA O8W H8WB 120.9 . . ?
H9WA O9WA H9WB 109.8 . . ?
H9WA O9WA H9WD 129.4 . . ?
H9WB O9WA H9WD 66.5 . . ?
H8WB O9WC H9WC 93.2 . . ?
H8WB O9WC H9WD 132.1 . . ?
H9WC O9WC H9WD 109.4 . . ?
O1A Tb1A O8A 100.97(12) . . ?
O1A Tb1A O6A 80.93(13) . . ?
O8A Tb1A O6A 78.02(12) . . ?
O1A Tb1A O9A 82.64(12) . 2_665 ?
O8A Tb1A O9A 80.02(12) . 2_665 ?
O6A Tb1A O9A 149.41(12) . 2_665 ?
O1A Tb1A N1A 136.28(14) . . ?
O8A Tb1A N1A 111.41(13) . . ?
O6A Tb1A N1A 133.04(13) . . ?
O9A Tb1A N1A 75.20(13) 2_665 . ?
O1A Tb1A N4A 155.68(13) . . ?
O8A Tb1A N4A 71.82(12) . . ?
O6A Tb1A N4A 74.87(13) . . ?
O9A Tb1A N4A 117.64(12) 2_665 . ?
N1A Tb1A N4A 66.01(15) . . ?
O1A Tb1A N2A 71.33(13) . . ?
O8A Tb1A N2A 154.75(12) . . ?
O6A Tb1A N2A 122.66(13) . . ?
O9A Tb1A N2A 75.19(13) 2_665 . ?
N1A Tb1A N2A 66.81(14) . . ?
N4A Tb1A N2A 124.57(13) . . ?
O1A Tb1A N3A 105.03(13) . . ?
O8A Tb1A N3A 135.17(13) . . ?
O6A Tb1A N3A 70.92(13) . . ?
O9A Tb1A N3A 138.72(13) 2_665 . ?
N1A Tb1A N3A 71.71(13) . . ?
N4A Tb1A N3A 69.43(13) . . ?
N2A Tb1A N3A 69.54(14) . . ?
O2A P1A O1A 117.3(2) . . ?
O2A P1A O3A 106.4(2) . . ?
O1A P1A O3A 110.0(2) . . ?
O2A P1A C12A 113.2(2) . . ?
O1A P1A C12A 103.9(2) . . ?
O3A P1A C12A 105.4(2) . . ?
O5A P2A O6A 120.1(2) . . ?
O5A P2A O4A 109.9(2) . . ?
O6A P2A O4A 104.6(2) . . ?
O5A P2A C17A 108.0(2) . . ?
O6A P2A C17A 105.5(2) . . ?
O4A P2A C17A 108.3(3) . . ?
O8A P3A O9A 117.0(2) . . ?
O8A P3A O7A 111.6(2) . . ?
O9A P3A O7A 105.6(2) . . ?
O8A P3A C22A 106.1(2) . . ?
O9A P3A C22A 110.9(2) . . ?
O7A P3A C22A 105.2(2) . . ?
P1A O1A Tb1A 130.0(2) . . ?
C13" O3A C13A 8.1(10) . . ?
C13" O3A P1A 121.2(9) . . ?
C13A O3A P1A 128.6(6) . . ?
C18A O4A C18# 9.6(12) . . ?
C18A O4A C18" 30.0(14) . . ?
C18# O4A C18" 26.1(14) . . ?
C18A O4A P2A 126.0(7) . . ?
C18# O4A P2A 117.3(6) . . ?
C18" O4A P2A 118.4(5) . . ?
P2A O6A Tb1A 128.9(2) . . ?
C23A O7A P3A 118.3(3) . . ?
P3A O8A Tb1A 127.06(19) . . ?
P3A O9A Tb1A 129.3(2) . 2_665 ?
C1A N1A C5A 118.5(5) . . ?
C1A N1A Tb1A 121.2(3) . . ?
C5A N1A Tb1A 120.0(4) . . ?
C12A N2A C6A 108.8(4) . . ?
C12A N2A C7A 109.1(4) . . ?
C6A N2A C7A 111.2(4) . . ?
C12A N2A Tb1A 109.9(3) . . ?
C6A N2A Tb1A 110.1(3) . . ?
C7A N2A Tb1A 107.8(3) . . ?
C17A N3A C9A 112.7(4) . . ?
C17A N3A C8A 107.0(4) . . ?
C9A N3A C8A 107.9(4) . . ?
C17A N3A Tb1A 109.0(3) . . ?
C9A N3A Tb1A 110.0(3) . . ?
C8A N3A Tb1A 110.2(3) . . ?
C11A N4A C22A 108.6(4) . . ?
C11A N4A C10A 111.6(4) . . ?
C22A N4A C10A 109.1(4) . . ?
C11A N4A Tb1A 106.0(3) . . ?
C22A N4A Tb1A 109.8(3) . . ?
C10A N4A Tb1A 111.6(3) . . ?
N1A C1A C2A 121.5(5) . . ?
N1A C1A C6A 117.3(5) . . ?
C2A C1A C6A 121.2(5) . . ?
C3A C2A C1A 119.0(6) . . ?
C3A C2A H2AA 120.5 . . ?
C1A C2A H2AA 120.5 . . ?
C2A C3A C4A 120.1(5) . . ?
C2A C3A H3AA 120.0 . . ?
C4A C3A H3AA 120.0 . . ?
C3A C4A C5A 118.6(6) . . ?
C3A C4A H4AA 120.7 . . ?
C5A C4A H4AA 120.7 . . ?
N1A C5A C4A 122.3(5) . . ?
N1A C5A C11A 115.3(5) . . ?
C4A C5A C11A 122.4(5) . . ?
N2A C6A C1A 114.2(4) . . ?
N2A C6A H6AA 108.7 . . ?
C1A C6A H6AA 108.7 . . ?
N2A C6A H6AB 108.7 . . ?
C1A C6A H6AB 108.7 . . ?
H6AA C6A H6AB 107.6 . . ?
N2A C7A C8A 113.8(4) . . ?
N2A C7A H7AA 108.8 . . ?
C8A C7A H7AA 108.8 . . ?
N2A C7A H7AB 108.8 . . ?
C8A C7A H7AB 108.8 . . ?
H7AA C7A H7AB 107.7 . . ?
C7A C8A N3A 112.2(4) . . ?
C7A C8A H8AA 109.2 . . ?
N3A C8A H8AA 109.2 . . ?
C7A C8A H8AB 109.2 . . ?
N3A C8A H8AB 109.2 . . ?
H8AA C8A H8AB 107.9 . . ?
N3A C9A C10A 113.5(4) . . ?
N3A C9A H9AA 108.9 . . ?
C10A C9A H9AA 108.9 . . ?
N3A C9A H9AB 108.9 . . ?
C10A C9A H9AB 108.9 . . ?
H9AA C9A H9AB 107.7 . . ?
N4A C10A C9A 114.2(4) . . ?
N4A C10A H10A 108.7 . . ?
C9A C10A H10A 108.7 . . ?
N4A C10A H10B 108.7 . . ?
C9A C10A H10B 108.7 . . ?
H10A C10A H10B 107.6 . . ?
N4A C11A C5A 112.3(4) . . ?
N4A C11A H11A 109.1 . . ?
C5A C11A H11A 109.1 . . ?
N4A C11A H11B 109.1 . . ?
C5A C11A H11B 109.1 . . ?
H11A C11A H11B 107.9 . . ?
N2A C12A P1A 111.5(4) . . ?
N2A C12A H12A 109.3 . . ?
P1A C12A H12A 109.3 . . ?
N2A C12A H12B 109.3 . . ?
P1A C12A H12B 109.3 . . ?
H12A C12A H12B 108.0 . . ?
O3A C13A C14A 107.0(11) . . ?
O3A C13A H13A 110.3 . . ?
C14A C13A H13A 110.3 . . ?
O3A C13A H13B 110.3 . . ?
C14A C13A H13B 110.3 . . ?
H13A C13A H13B 108.6 . . ?
C15A C14A C13A 113.9(6) . . ?
C15A C14A H14A 108.8 . . ?
C13A C14A H14A 108.8 . . ?
C15A C14A H14B 108.8 . . ?
C13A C14A H14B 108.8 . . ?
H14A C14A H14B 107.7 . . ?
C14A C15A C16A 114.2(6) . . ?
C14A C15A H15A 108.7 . . ?
C16A C15A H15A 108.7 . . ?
C14A C15A H15B 108.7 . . ?
C16A C15A H15B 108.7 . . ?
H15A C15A H15B 107.6 . . ?
C15A C16A H16A 109.5 . . ?
C15A C16A H16B 109.5 . . ?
H16A C16A H16B 109.5 . . ?
C15A C16A H16C 109.5 . . ?
H16A C16A H16C 109.5 . . ?
H16B C16A H16C 109.5 . . ?
O3A C13" C14" 113.3(15) . . ?
O3A C13" H13C 108.9 . . ?
C14" C13" H13C 108.9 . . ?
O3A C13" H13D 108.9 . . ?
C14" C13" H13D 108.9 . . ?
H13C C13" H13D 107.7 . . ?
C15" C14" C13" 114.2(7) . . ?
C15" C14" H14C 108.7 . . ?
C13" C14" H14C 108.7 . . ?
C15" C14" H14D 108.7 . . ?
C13" C14" H14D 108.7 . . ?
H14C C14" H14D 107.6 . . ?
C14" C15" C16" 113.9(6) . . ?
C14" C15" H15C 108.8 . . ?
C16" C15" H15C 108.8 . . ?
C14" C15" H15D 108.8 . . ?
C16" C15" H15D 108.8 . . ?
H15C C15" H15D 107.7 . . ?
C15" C16" H16D 109.5 . . ?
C15" C16" H16E 109.5 . . ?
H16D C16" H16E 109.5 . . ?
C15" C16" H16F 109.5 . . ?
H16D C16" H16F 109.5 . . ?
H16E C16" H16F 109.5 . . ?
N3A C17A P2A 115.3(4) . . ?
N3A C17A H17A 108.4 . . ?
P2A C17A H17A 108.4 . . ?
N3A C17A H17B 108.4 . . ?
P2A C17A H17B 108.4 . . ?
H17A C17A H17B 107.5 . . ?
O4A C18A C19A 115(2) . . ?
O4A C18A H18A 108.6 . . ?
C19A C18A H18A 108.6 . . ?
O4A C18A H18B 108.6 . . ?
C19A C18A H18B 108.6 . . ?
H18A C18A H18B 107.5 . . ?
C20A C19A C18A 113.9(7) . . ?
C20A C19A H19A 108.8 . . ?
C18A C19A H19A 108.8 . . ?
C20A C19A H19B 108.8 . . ?
C18A C19A H19B 108.8 . . ?
H19A C19A H19B 107.7 . . ?
C19A C20A C21A 113.8(6) . . ?
C19A C20A H20A 108.8 . . ?
C21A C20A H20A 108.8 . . ?
C19A C20A H20B 108.8 . . ?
C21A C20A H20B 108.8 . . ?
H20A C20A H20B 107.7 . . ?
C20A C21A H21A 109.5 . . ?
C20A C21A H21B 109.5 . . ?
H21A C21A H21B 109.5 . . ?
C20A C21A H21C 109.5 . . ?
H21A C21A H21C 109.5 . . ?
H21B C21A H21C 109.5 . . ?
C19" C18" O4A 101.9(10) . . ?
C19" C18" H18C 111.4 . . ?
O4A C18" H18C 111.4 . . ?
C19" C18" H18D 111.4 . . ?
O4A C18" H18D 111.4 . . ?
H18C C18" H18D 109.3 . . ?
C20" C19" C18" 113.6(6) . . ?
C20" C19" H19C 108.8 . . ?
C18" C19" H19C 108.8 . . ?
C20" C19" H19D 108.8 . . ?
C18" C19" H19D 108.8 . . ?
H19C C19" H19D 107.7 . . ?
C19" C20" C21" 113.7(6) . . ?
C19" C20" H20C 108.8 . . ?
C21" C20" H20C 108.8 . . ?
C19" C20" H20D 108.8 . . ?
C21" C20" H20D 108.8 . . ?
H20C C20" H20D 107.7 . . ?
C20" C21" H21D 109.5 . . ?
C20" C21" H21E 109.5 . . ?
H21D C21" H21E 109.5 . . ?
C20" C21" H21F 109.5 . . ?
H21D C21" H21F 109.5 . . ?
H21E C21" H21F 109.5 . . ?
O4A C18# C19# 107.9(18) . . ?
O4A C18# H18E 110.1 . . ?
C19# C18# H18E 110.1 . . ?
O4A C18# H18F 110.1 . . ?
C19# C18# H18F 110.1 . . ?
H18E C18# H18F 108.4 . . ?
C20# C19# C18# 113.8(7) . . ?
C20# C19# H19E 108.8 . . ?
C18# C19# H19E 108.8 . . ?
C20# C19# H19F 108.8 . . ?
C18# C19# H19F 108.8 . . ?
H19E C19# H19F 107.7 . . ?
C19# C20# C21# 113.6(7) . . ?
C19# C20# H20E 108.8 . . ?
C21# C20# H20E 108.8 . . ?
C19# C20# H20F 108.8 . . ?
C21# C20# H20F 108.8 . . ?
H20E C20# H20F 107.7 . . ?
C20# C21# H21G 109.5 . . ?
C20# C21# H21H 109.5 . . ?
H21G C21# H21H 109.5 . . ?
C20# C21# H21I 109.5 . . ?
H21G C21# H21I 109.5 . . ?
H21H C21# H21I 109.5 . . ?
N4A C22A P3A 111.6(4) . . ?
N4A C22A H22A 109.3 . . ?
P3A C22A H22A 109.3 . . ?
N4A C22A H22B 109.3 . . ?
P3A C22A H22B 109.3 . . ?
H22A C22A H22B 108.0 . . ?
O7A C23A C24A 109.5(4) . . ?
O7A C23A H23A 109.8 . . ?
C24A C23A H23A 109.8 . . ?
O7A C23A H23B 109.8 . . ?
C24A C23A H23B 109.8 . . ?
H23A C23A H23B 108.2 . . ?
C23A C24A C25A 112.1(5) . . ?
C23A C24A H24A 109.2 . . ?
C25A C24A H24A 109.2 . . ?
C23A C24A H24B 109.2 . . ?
C25A C24A H24B 109.2 . . ?
H24A C24A H24B 107.9 . . ?
C26A C25A C24A 113.0(5) . . ?
C26A C25A H25A 109.0 . . ?
C24A C25A H25A 109.0 . . ?
C26A C25A H25B 109.0 . . ?
C24A C25A H25B 109.0 . . ?
H25A C25A H25B 107.8 . . ?
C25A C26A H26A 109.5 . . ?
C25A C26A H26B 109.5 . . ?
H26A C26A H26B 109.5 . . ?
C25A C26A H26C 109.5 . . ?
H26A C26A H26C 109.5 . . ?
H26B C26A H26C 109.5 . . ?
O7B Tb1B O4B 81.13(12) . . ?
O7B Tb1B O1B 100.46(12) . . ?
O4B Tb1B O1B 78.42(11) . . ?
O7B Tb1B O2B 83.24(12) . 2_664 ?
O4B Tb1B O2B 148.36(11) . 2_664 ?
O1B Tb1B O2B 77.60(12) . 2_664 ?
O7B Tb1B N1B 136.73(13) . . ?
O4B Tb1B N1B 132.51(12) . . ?
O1B Tb1B N1B 111.30(12) . . ?
O2B Tb1B N1B 76.04(12) 2_664 . ?
O7B Tb1B N4B 71.61(13) . . ?
O4B Tb1B N4B 124.98(12) . . ?
O1B Tb1B N4B 151.85(12) . . ?
O2B Tb1B N4B 74.69(13) 2_664 . ?
N1B Tb1B N4B 66.47(14) . . ?
O7B Tb1B N2B 155.43(13) . . ?
O4B Tb1B N2B 74.40(12) . . ?
O1B Tb1B N2B 72.69(12) . . ?
O2B Tb1B N2B 116.98(12) 2_664 . ?
N1B Tb1B N2B 65.70(13) . . ?
N4B Tb1B N2B 125.08(13) . . ?
O7B Tb1B N3B 103.64(13) . . ?
O4B Tb1B N3B 71.10(12) . . ?
O1B Tb1B N3B 137.20(12) . . ?
O2B Tb1B N3B 139.74(12) 2_664 . ?
N1B Tb1B N3B 72.17(13) . . ?
N4B Tb1B N3B 70.37(14) . . ?
N2B Tb1B N3B 70.68(13) . . ?
O2B P1B O1B 116.92(19) . . ?
O2B P1B O3B 105.75(19) . . ?
O1B P1B O3B 111.31(19) . . ?
O2B P1B C12B 111.3(2) . . ?
O1B P1B C12B 106.3(2) . . ?
O3B P1B C12B 104.6(2) . . ?
O5B P2B O4B 119.7(2) . . ?
O5B P2B O6B 110.3(2) . . ?
O4B P2B O6B 104.40(18) . . ?
O5B P2B C17B 108.9(2) . . ?
O4B P2B C17B 105.1(2) . . ?
O6B P2B C17B 107.8(2) . . ?
O8B P3B O7B 117.7(2) . . ?
O8B P3B O9B 106.6(2) . . ?
O7B P3B O9B 109.7(2) . . ?
O8B P3B C22B 112.6(3) . . ?
O7B P3B C22B 104.6(2) . . ?
O9B P3B C22B 105.1(2) . . ?
P1B O1B Tb1B 125.21(18) . . ?
P1B O2B Tb1B 130.74(19) . 2_664 ?
C13' O3B C13B 13.7(10) . . ?
C13' O3B P1B 123.5(6) . . ?
C13B O3B P1B 119.0(5) . . ?
P2B O4B Tb1B 128.03(19) . . ?
C18B O6B P2B 119.2(3) . . ?
P3B O7B Tb1B 129.0(2) . . ?
C23' O9B C23B 1.9(12) . . ?
C23' O9B P3B 121.3(11) . . ?
C23B O9B P3B 122.0(6) . . ?
C5B N1B C1B 119.8(4) . . ?
C5B N1B Tb1B 120.5(3) . . ?
C1B N1B Tb1B 119.4(3) . . ?
C12B N2B C6B 109.0(4) . . ?
C12B N2B C7B 109.5(4) . . ?
C6B N2B C7B 112.6(4) . . ?
C12B N2B Tb1B 109.2(3) . . ?
C6B N2B Tb1B 106.9(3) . . ?
C7B N2B Tb1B 109.6(3) . . ?
C8B N3B C17B 111.4(4) . . ?
C8B N3B C9B 109.3(4) . . ?
C17B N3B C9B 107.2(4) . . ?
C8B N3B Tb1B 109.8(3) . . ?
C17B N3B Tb1B 108.9(3) . . ?
C9B N3B Tb1B 110.3(3) . . ?
C11B N4B C22B 108.9(4) . . ?
C11B N4B C10B 111.3(4) . . ?
C22B N4B C10B 109.3(4) . . ?
C11B N4B Tb1B 111.4(3) . . ?
C22B N4B Tb1B 109.7(3) . . ?
C10B N4B Tb1B 106.2(3) . . ?
N1B C1B C2B 121.2(5) . . ?
N1B C1B C6B 116.1(4) . . ?
C2B C1B C6B 122.7(5) . . ?
C3B C2B C1B 119.2(5) . . ?
C3B C2B H2BA 120.4 . . ?
C1B C2B H2BA 120.4 . . ?
C2B C3B C4B 119.3(5) . . ?
C2B C3B H3BA 120.4 . . ?
C4B C3B H3BA 120.4 . . ?
C3B C4B C5B 119.3(5) . . ?
C3B C4B H4BA 120.3 . . ?
C5B C4B H4BA 120.3 . . ?
N1B C5B C4B 121.2(5) . . ?
N1B C5B C11B 117.8(5) . . ?
C4B C5B C11B 121.0(5) . . ?
N2B C6B C1B 112.2(4) . . ?
N2B C6B H6BA 109.2 . . ?
C1B C6B H6BA 109.2 . . ?
N2B C6B H6BB 109.2 . . ?
C1B C6B H6BB 109.2 . . ?
H6BA C6B H6BB 107.9 . . ?
N2B C7B C8B 115.9(4) . . ?
N2B C7B H7BA 108.3 . . ?
C8B C7B H7BA 108.3 . . ?
N2B C7B H7BB 108.3 . . ?
C8B C7B H7BB 108.3 . . ?
H7BA C7B H7BB 107.4 . . ?
N3B C8B C7B 114.2(4) . . ?
N3B C8B H8BA 108.7 . . ?
C7B C8B H8BA 108.7 . . ?
N3B C8B H8BB 108.7 . . ?
C7B C8B H8BB 108.7 . . ?
H8BA C8B H8BB 107.6 . . ?
N3B C9B C10B 111.4(4) . . ?
N3B C9B H9BA 109.4 . . ?
C10B C9B H9BA 109.4 . . ?
N3B C9B H9BB 109.4 . . ?
C10B C9B H9BB 109.4 . . ?
H9BA C9B H9BB 108.0 . . ?
N4B C10B C9B 113.0(4) . . ?
N4B C10B H10C 109.0 . . ?
C9B C10B H10C 109.0 . . ?
N4B C10B H10D 109.0 . . ?
C9B C10B H10D 109.0 . . ?
H10C C10B H10D 107.8 . . ?
C5B C11B N4B 115.1(4) . . ?
C5B C11B H11C 108.5 . . ?
N4B C11B H11C 108.5 . . ?
C5B C11B H11D 108.5 . . ?
N4B C11B H11D 108.5 . . ?
H11C C11B H11D 107.5 . . ?
N2B C12B P1B 111.5(3) . . ?
N2B C12B H12C 109.3 . . ?
P1B C12B H12C 109.3 . . ?
N2B C12B H12D 109.3 . . ?
P1B C12B H12D 109.3 . . ?
H12C C12B H12D 108.0 . . ?
O3B C13B C14B 107.8(10) . . ?
O3B C13B H13E 110.2 . . ?
C14B C13B H13E 110.2 . . ?
O3B C13B H13F 110.2 . . ?
C14B C13B H13F 110.2 . . ?
H13E C13B H13F 108.5 . . ?
C15B C14B C13B 113.9(6) . . ?
C15B C14B H14E 108.8 . . ?
C13B C14B H14E 108.8 . . ?
C15B C14B H14F 108.8 . . ?
C13B C14B H14F 108.8 . . ?
H14E C14B H14F 107.7 . . ?
C14B C15B C16B 112.8(6) . . ?
C14B C15B H15E 109.0 . . ?
C16B C15B H15E 109.0 . . ?
C14B C15B H15F 109.0 . . ?
C16B C15B H15F 109.0 . . ?
H15E C15B H15F 107.8 . . ?
C15B C16B H16G 109.5 . . ?
C15B C16B H16H 109.5 . . ?
H16G C16B H16H 109.5 . . ?
C15B C16B H16I 109.5 . . ?
H16G C16B H16I 109.5 . . ?
H16H C16B H16I 109.5 . . ?
O3B C13' C14' 113.4(12) . . ?
O3B C13' H13G 108.9 . . ?
C14' C13' H13G 108.9 . . ?
O3B C13' H13H 108.9 . . ?
C14' C13' H13H 108.9 . . ?
H13G C13' H13H 107.7 . . ?
C13' C14' C15' 114.1(6) . . ?
C13' C14' H14G 108.7 . . ?
C15' C14' H14G 108.7 . . ?
C13' C14' H14H 108.7 . . ?
C15' C14' H14H 108.7 . . ?
H14G C14' H14H 107.6 . . ?
C14' C15' C16' 112.8(6) . . ?
C14' C15' H15G 109.0 . . ?
C16' C15' H15G 109.0 . . ?
C14' C15' H15H 109.0 . . ?
C16' C15' H15H 109.0 . . ?
H15G C15' H15H 107.8 . . ?
C15' C16' H16J 109.5 . . ?
C15' C16' H16K 109.5 . . ?
H16J C16' H16K 109.5 . . ?
C15' C16' H16L 109.5 . . ?
H16J C16' H16L 109.5 . . ?
H16K C16' H16L 109.5 . . ?
N3B C17B P2B 115.4(3) . . ?
N3B C17B H17C 108.4 . . ?
P2B C17B H17C 108.4 . . ?
N3B C17B H17D 108.4 . . ?
P2B C17B H17D 108.4 . . ?
H17C C17B H17D 107.5 . . ?
O6B C18B C19B 109.0(4) . . ?
O6B C18B H1 109.9 . . ?
C19B C18B H1 109.9 . . ?
O6B C18B H2 109.9 . . ?
C19B C18B H2 109.9 . . ?
H1 C18B H2 108.3 . . ?
C20B C19B C18B 113.4(5) . . ?
C20B C19B H3 108.9 . . ?
C18B C19B H3 108.9 . . ?
C20B C19B H4 108.9 . . ?
C18B C19B H4 108.9 . . ?
H3 C19B H4 107.7 . . ?
C19B C20B C21B 111.5(6) . . ?
C19B C20B H5 109.3 . . ?
C21B C20B H5 109.3 . . ?
C19B C20B H6 109.3 . . ?
C21B C20B H6 109.3 . . ?
H5 C20B H6 108.0 . . ?
C20B C21B H7 109.5 . . ?
C20B C21B H8 109.5 . . ?
H7 C21B H8 109.5 . . ?
C20B C21B H9 109.5 . . ?
H7 C21B H9 109.5 . . ?
H8 C21B H9 109.5 . . ?
N4B C22B P3B 111.8(4) . . ?
N4B C22B H22C 109.3 . . ?
P3B C22B H22C 109.3 . . ?
N4B C22B H22D 109.3 . . ?
P3B C22B H22D 109.3 . . ?
H22C C22B H22D 107.9 . . ?
O9B C23B C24B 110.6(16) . . ?
O9B C23B H23C 109.5 . . ?
C24B C23B H23C 109.5 . . ?
O9B C23B H23D 109.5 . . ?
C24B C23B H23D 109.5 . . ?
H23C C23B H23D 108.1 . . ?
C25B C24B C23B 114.0(7) . . ?
C25B C24B H24C 108.7 . . ?
C23B C24B H24C 108.7 . . ?
C25B C24B H24D 108.7 . . ?
C23B C24B H24D 108.8 . . ?
H24C C24B H24D 107.6 . . ?
C24B C25B C26B 114.0(5) . . ?
C24B C25B H25C 108.7 . . ?
C26B C25B H25C 108.7 . . ?
C24B C25B H25D 108.7 . . ?
C26B C25B H25D 108.7 . . ?
H25C C25B H25D 107.6 . . ?
C25B C26B H26D 109.5 . . ?
C25B C26B H26E 109.5 . . ?
H26D C26B H26E 109.5 . . ?
C25B C26B H26F 109.5 . . ?
H26D C26B H26F 109.5 . . ?
H26E C26B H26F 109.5 . . ?
O9B C23' C24' 108(3) . . ?
O9B C23' H23E 110.1 . . ?
C24' C23' H23E 110.1 . . ?
O9B C23' H23F 110.1 . . ?
C24' C23' H23F 110.1 . . ?
H23E C23' H23F 108.4 . . ?
C25' C24' C23' 113.6(7) . . ?
C25' C24' H24E 108.9 . . ?
C23' C24' H24E 108.8 . . ?
C25' C24' H24F 108.9 . . ?
C23' C24' H24F 108.9 . . ?
H24E C24' H24F 107.7 . . ?
C24' C25' C26' 113.9(7) . . ?
C24' C25' H25E 108.8 . . ?
C26' C25' H25E 108.8 . . ?
C24' C25' H25F 108.8 . . ?
C26' C25' H25F 108.8 . . ?
H25E C25' H25F 107.7 . . ?
C25' C26' H26G 109.5 . . ?
C25' C26' H26H 109.5 . . ?
H26G C26' H26H 109.5 . . ?
C25' C26' H26I 109.5 . . ?
H26G C26' H26I 109.5 . . ?
H26H C26' H26I 109.5 . . ?

loop_
_geom_bond_atom_site_label_1
_geom_bond_atom_site_label_2
_geom_bond_distance
_geom_bond_site_symmetry_2
_geom_bond_publ_flag
O1W H1WA 0.8500 . ?
O1W H1WB 0.8501 . ?
O2W H2WA 0.8500 . ?
O2W H2WB 0.8501 . ?
O3W H3WB 0.8500 . ?
O3W H3WA 0.8501 . ?
O4W H4WA 0.8501 . ?
O4W H4WB 0.8499 . ?
O5W H5WA 0.8499 . ?
O5W H5WB 0.8500 . ?
O6W H6WA 0.8500 . ?
O6W H6WB 0.8499 . ?
O7W H7WA 0.8501 . ?
O7W H7WB 0.8499 . ?
O8W H8WA 0.8501 . ?
O8W H8WB 0.8499 . ?
O8W' H8WA 0.9294 . ?
O9WA H9WA 0.8500 . ?
O9WA H9WB 0.8500 . ?
O9WA H9WD 1.4525 . ?
O9WB H9WA 1.3149 . ?
O9WC H8WB 1.3449 . ?
O9WC H9WC 0.8581 . ?
O9WC H9WD 0.8430 . ?
Tb1A O1A 2.256(3) . ?
Tb1A O8A 2.314(3) . ?
Tb1A O6A 2.316(4) . ?
Tb1A O9A 2.341(3) 2_665 ?
Tb1A N1A 2.497(4) . ?
Tb1A N4A 2.622(4) . ?
Tb1A N2A 2.627(4) . ?
Tb1A N3A 2.661(4) . ?
P1A O2A 1.485(4) . ?
P1A O1A 1.506(4) . ?
P1A O3A 1.584(4) . ?
P1A C12A 1.823(5) . ?
P2A O5A 1.481(4) . ?
P2A O6A 1.499(4) . ?
P2A O4A 1.594(4) . ?
P2A C17A 1.817(6) . ?
P3A O8A 1.503(4) . ?
P3A O9A 1.509(4) . ?
P3A O7A 1.583(4) . ?
P3A C22A 1.804(5) . ?
O3A C13" 1.36(3) . ?
O3A C13A 1.453(19) . ?
O4A C18A 1.44(3) . ?
O4A C18# 1.49(3) . ?
O4A C18" 1.536(16) . ?
O7A C23A 1.474(6) . ?
O9A Tb1A 2.341(3) 2_665 ?
N1A C1A 1.344(7) . ?
N1A C5A 1.359(7) . ?
N2A C12A 1.476(7) . ?
N2A C6A 1.484(6) . ?
N2A C7A 1.484(6) . ?
N3A C17A 1.493(7) . ?
N3A C9A 1.495(7) . ?
N3A C8A 1.510(7) . ?
N4A C11A 1.485(7) . ?
N4A C22A 1.489(7) . ?
N4A C10A 1.509(6) . ?
C1A C2A 1.395(8) . ?
C1A C6A 1.505(8) . ?
C2A C3A 1.371(8) . ?
C2A H2AA 0.9300 . ?
C3A C4A 1.373(8) . ?
C3A H3AA 0.9300 . ?
C4A C5A 1.378(8) . ?
C4A H4AA 0.9300 . ?
C5A C11A 1.500(8) . ?
C6A H6AA 0.9700 . ?
C6A H6AB 0.9700 . ?
C7A C8A 1.504(7) . ?
C7A H7AA 0.9700 . ?
C7A H7AB 0.9700 . ?
C8A H8AA 0.9700 . ?
C8A H8AB 0.9700 . ?
C9A C10A 1.512(8) . ?
C9A H9AA 0.9700 . ?
C9A H9AB 0.9700 . ?
C10A H10A 0.9700 . ?
C10A H10B 0.9700 . ?
C11A H11A 0.9700 . ?
C11A H11B 0.9700 . ?
C12A H12A 0.9700 . ?
C12A H12B 0.9700 . ?
C13A C14A 1.507(5) . ?
C13A H13A 0.9700 . ?
C13A H13B 0.9700 . ?
C14A C15A 1.504(7) . ?
C14A H14A 0.9700 . ?
C14A H14B 0.9700 . ?
C15A C16A 1.504(5) . ?
C15A H15A 0.9700 . ?
C15A H15B 0.9700 . ?
C16A H16A 0.9600 . ?
C16A H16B 0.9600 . ?
C16A H16C 0.9600 . ?
C13" C14" 1.507(5) . ?
C13" H13C 0.9700 . ?
C13" H13D 0.9700 . ?
C14" C15" 1.503(7) . ?
C14" H14C 0.9700 . ?
C14" H14D 0.9700 . ?
C15" C16" 1.506(5) . ?
C15" H15C 0.9700 . ?
C15" H15D 0.9700 . ?
C16" H16D 0.9600 . ?
C16" H16E 0.9600 . ?
C16" H16F 0.9600 . ?
C17A H17A 0.9700 . ?
C17A H17B 0.9700 . ?
C18A C19A 1.507(5) . ?
C18A H18A 0.9700 . ?
C18A H18B 0.9700 . ?
C19A C20A 1.504(7) . ?
C19A H19A 0.9700 . ?
C19A H19B 0.9700 . ?
C20A C21A 1.507(5) . ?
C20A H20A 0.9700 . ?
C20A H20B 0.9700 . ?
C21A H21A 0.9600 . ?
C21A H21B 0.9600 . ?
C21A H21C 0.9600 . ?
C18" C19" 1.506(5) . ?
C18" H18C 0.9700 . ?
C18" H18D 0.9700 . ?
C19" C20" 1.504(7) . ?
C19" H19C 0.9700 . ?
C19" H19D 0.9700 . ?
C20" C21" 1.506(5) . ?
C20" H20C 0.9700 . ?
C20" H20D 0.9700 . ?
C21" H21D 0.9600 . ?
C21" H21E 0.9600 . ?
C21" H21F 0.9600 . ?
C18# C19# 1.507(5) . ?
C18# H18E 0.9700 . ?
C18# H18F 0.9700 . ?
C19# C20# 1.504(7) . ?
C19# H19E 0.9700 . ?
C19# H19F 0.9700 . ?
C20# C21# 1.507(5) . ?
C20# H20E 0.9700 . ?
C20# H20F 0.9700 . ?
C21# H21G 0.9600 . ?
C21# H21H 0.9600 . ?
C21# H21I 0.9600 . ?
C22A H22A 0.9700 . ?
C22A H22B 0.9700 . ?
C23A C24A 1.511(8) . ?
C23A H23A 0.9700 . ?
C23A H23B 0.9700 . ?
C24A C25A 1.521(8) . ?
C24A H24A 0.9700 . ?
C24A H24B 0.9700 . ?
C25A C26A 1.513(9) . ?
C25A H25A 0.9700 . ?
C25A H25B 0.9700 . ?
C26A H26A 0.9600 . ?
C26A H26B 0.9600 . ?
C26A H26C 0.9600 . ?
Tb1B O7B 2.270(3) . ?
Tb1B O4B 2.317(3) . ?
Tb1B O1B 2.324(3) . ?
Tb1B O2B 2.344(3) 2_664 ?
Tb1B N1B 2.527(4) . ?
Tb1B N4B 2.605(4) . ?
Tb1B N2B 2.615(4) . ?
Tb1B N3B 2.630(4) . ?
P1B O2B 1.500(3) . ?
P1B O1B 1.503(3) . ?
P1B O3B 1.591(4) . ?
P1B C12B 1.818(5) . ?
P2B O5B 1.484(4) . ?
P2B O4B 1.506(3) . ?
P2B O6B 1.601(4) . ?
P2B C17B 1.815(5) . ?
P3B O8B 1.483(4) . ?
P3B O7B 1.512(4) . ?
P3B O9B 1.599(4) . ?
P3B C22B 1.820(6) . ?
O2B Tb1B 2.344(3) 2_664 ?
O3B C13' 1.415(19) . ?
O3B C13B 1.485(17) . ?
O6B C18B 1.455(6) . ?
O9B C23' 1.43(7) . ?
O9B C23B 1.43(3) . ?
N1B C5B 1.339(7) . ?
N1B C1B 1.348(7) . ?
N2B C12B 1.473(6) . ?
N2B C6B 1.486(6) . ?
N2B C7B 1.494(6) . ?
N3B C8B 1.497(7) . ?
N3B C17B 1.499(6) . ?
N3B C9B 1.502(7) . ?
N4B C11B 1.483(7) . ?
N4B C22B 1.484(7) . ?
N4B C10B 1.501(6) . ?
C1B C2B 1.391(7) . ?
C1B C6B 1.489(7) . ?
C2B C3B 1.375(8) . ?
C2B H2BA 0.9300 . ?
C3B C4B 1.380(8) . ?
C3B H3BA 0.9300 . ?
C4B C5B 1.391(7) . ?
C4B H4BA 0.9300 . ?
C5B C11B 1.483(8) . ?
C6B H6BA 0.9700 . ?
C6B H6BB 0.9700 . ?
C7B C8B 1.505(7) . ?
C7B H7BA 0.9700 . ?
C7B H7BB 0.9700 . ?
C8B H8BA 0.9700 . ?
C8B H8BB 0.9700 . ?
C9B C10B 1.513(8) . ?
C9B H9BA 0.9700 . ?
C9B H9BB 0.9700 . ?
C10B H10C 0.9700 . ?
C10B H10D 0.9700 . ?
C11B H11C 0.9700 . ?
C11B H11D 0.9700 . ?
C12B H12C 0.9700 . ?
C12B H12D 0.9700 . ?
C13B C14B 1.504(5) . ?
C13B H13E 0.9700 . ?
C13B H13F 0.9700 . ?
C14B C15B 1.505(7) . ?
C14B H14E 0.9700 . ?
C14B H14F 0.9700 . ?
C15B C16B 1.511(5) . ?
C15B H15E 0.9700 . ?
C15B H15F 0.9700 . ?
C16B H16G 0.9600 . ?
C16B H16H 0.9600 . ?
C16B H16I 0.9600 . ?
C13' C14' 1.503(5) . ?
C13' H13G 0.9700 . ?
C13' H13H 0.9700 . ?
C14' C15' 1.505(7) . ?
C14' H14G 0.9700 . ?
C14' H14H 0.9700 . ?
C15' C16' 1.512(5) . ?
C15' H15G 0.9700 . ?
C15' H15H 0.9700 . ?
C16' H16J 0.9600 . ?
C16' H16K 0.9600 . ?
C16' H16L 0.9600 . ?
C17B H17C 0.9700 . ?
C17B H17D 0.9700 . ?
C18B C19B 1.516(8) . ?
C18B H1 0.9700 . ?
C18B H2 0.9700 . ?
C19B C20B 1.513(9) . ?
C19B H3 0.9700 . ?
C19B H4 0.9700 . ?
C20B C21B 1.525(8) . ?
C20B H5 0.9700 . ?
C20B H6 0.9700 . ?
C21B H7 0.9600 . ?
C21B H8 0.9600 . ?
C21B H9 0.9600 . ?
C22B H22C 0.9700 . ?
C22B H22D 0.9700 . ?
C23B C24B 1.506(5) . ?
C23B H23C 0.9700 . ?
C23B H23D 0.9700 . ?
C24B C25B 1.502(7) . ?
C24B H24C 0.9700 . ?
C24B H24D 0.9700 . ?
C25B C26B 1.506(5) . ?
C25B H25C 0.9700 . ?
C25B H25D 0.9700 . ?
C26B H26D 0.9600 . ?
C26B H26E 0.9600 . ?
C26B H26F 0.9600 . ?
C23' C24' 1.507(5) . ?
C23' H23E 0.9700 . ?
C23' H23F 0.9700 . ?
C24' C25' 1.505(7) . ?
C24' H24E 0.9700 . ?
C24' H24F 0.9700 . ?
C25' C26' 1.506(5) . ?
C25' H25E 0.9700 . ?
C25' H25F 0.9700 . ?
C26' H26G 0.9600 . ?
C26' H26H 0.9600 . ?
C26' H26I 0.9600 . ?

loop_
_geom_torsion_atom_site_label_1
_geom_torsion_atom_site_label_2
_geom_torsion_atom_site_label_3
_geom_torsion_atom_site_label_4
_geom_torsion
_geom_torsion_site_symmetry_1
_geom_torsion_site_symmetry_2
_geom_torsion_site_symmetry_3
_geom_torsion_site_symmetry_4
_geom_torsion_publ_flag
O2A P1A O1A Tb1A 111.7(3) . . . . ?
O3A P1A O1A Tb1A -126.6(3) . . . . ?
C12A P1A O1A Tb1A -14.2(3) . . . . ?
O8A Tb1A O1A P1A 151.6(3) . . . . ?
O6A Tb1A O1A P1A -132.6(3) . . . . ?
O9A Tb1A O1A P1A 73.3(3) 2_665 . . . ?
N1A Tb1A O1A P1A 13.8(4) . . . . ?
N4A Tb1A O1A P1A -138.4(3) . . . . ?
N2A Tb1A O1A P1A -3.5(2) . . . . ?
N3A Tb1A O1A P1A -65.3(3) . . . . ?
O2A P1A O3A C13" -176.2(10) . . . . ?
O1A P1A O3A C13" 55.7(10) . . . . ?
C12A P1A O3A C13" -55.8(10) . . . . ?
O2A P1A O3A C13A -172.4(7) . . . . ?
O1A P1A O3A C13A 59.6(7) . . . . ?
C12A P1A O3A C13A -51.9(7) . . . . ?
O5A P2A O4A C18A 52.6(18) . . . . ?
O6A P2A O4A C18A -177.2(17) . . . . ?
C17A P2A O4A C18A -65.0(18) . . . . ?
O5A P2A O4A C18# 47.7(16) . . . . ?
O6A P2A O4A C18# 177.9(16) . . . . ?
C17A P2A O4A C18# -70.0(16) . . . . ?
O5A P2A O4A C18" 18.2(7) . . . . ?
O6A P2A O4A C18" 148.4(7) . . . . ?
C17A P2A O4A C18" -99.5(7) . . . . ?
O5A P2A O6A Tb1A -114.1(3) . . . . ?
O4A P2A O6A Tb1A 122.1(3) . . . . ?
C17A P2A O6A Tb1A 8.0(3) . . . . ?
O1A Tb1A O6A P2A 89.9(3) . . . . ?
O8A Tb1A O6A P2A -166.7(3) . . . . ?
O9A Tb1A O6A P2A 148.3(2) 2_665 . . . ?
N1A Tb1A O6A P2A -58.5(3) . . . . ?
N4A Tb1A O6A P2A -92.6(3) . . . . ?
N2A Tb1A O6A P2A 29.1(3) . . . . ?
N3A Tb1A O6A P2A -19.5(2) . . . . ?
O8A P3A O7A C23A 42.6(4) . . . . ?
O9A P3A O7A C23A 170.7(4) . . . . ?
C22A P3A O7A C23A -71.9(4) . . . . ?
O9A P3A O8A Tb1A 110.7(2) . . . . ?
O7A P3A O8A Tb1A -127.6(2) . . . . ?
C22A P3A O8A Tb1A -13.6(3) . . . . ?
O1A Tb1A O8A P3A 151.6(2) . . . . ?
O6A Tb1A O8A P3A 73.5(2) . . . . ?
O9A Tb1A O8A P3A -128.0(3) 2_665 . . . ?
N1A Tb1A O8A P3A -58.3(3) . . . . ?
N4A Tb1A O8A P3A -4.4(2) . . . . ?
N2A Tb1A O8A P3A -139.1(3) . . . . ?
N3A Tb1A O8A P3A 26.9(3) . . . . ?
O8A P3A O9A Tb1A 14.8(3) . . . 2_665 ?
O7A P3A O9A Tb1A -110.0(3) . . . 2_665 ?
C22A P3A O9A Tb1A 136.5(3) . . . 2_665 ?
O1A Tb1A N1A C1A -10.9(5) . . . . ?
O8A Tb1A N1A C1A -145.8(4) . . . . ?
O6A Tb1A N1A C1A 120.7(4) . . . . ?
O9A Tb1A N1A C1A -73.0(4) 2_665 . . . ?
N4A Tb1A N1A C1A 156.9(4) . . . . ?
N2A Tb1A N1A C1A 6.9(4) . . . . ?
N3A Tb1A N1A C1A 81.9(4) . . . . ?
O1A Tb1A N1A C5A 176.4(3) . . . . ?
O8A Tb1A N1A C5A 41.6(4) . . . . ?
O6A Tb1A N1A C5A -51.9(4) . . . . ?
O9A Tb1A N1A C5A 114.3(4) 2_665 . . . ?
N4A Tb1A N1A C5A -15.7(3) . . . . ?
N2A Tb1A N1A C5A -165.7(4) . . . . ?
N3A Tb1A N1A C5A -90.7(4) . . . . ?
O1A Tb1A N2A C12A 25.1(3) . . . . ?
O8A Tb1A N2A C12A -50.6(5) . . . . ?
O6A Tb1A N2A C12A 90.7(3) . . . . ?
O9A Tb1A N2A C12A -62.0(3) 2_665 . . . ?
N1A Tb1A N2A C12A -141.9(3) . . . . ?
N4A Tb1A N2A C12A -175.6(3) . . . . ?
N3A Tb1A N2A C12A 139.9(3) . . . . ?
O1A Tb1A N2A C6A 145.0(3) . . . . ?
O8A Tb1A N2A C6A 69.2(4) . . . . ?
O6A Tb1A N2A C6A -149.5(3) . . . . ?
O9A Tb1A N2A C6A 57.9(3) 2_665 . . . ?
N1A Tb1A N2A C6A -22.1(3) . . . . ?
N4A Tb1A N2A C6A -55.7(4) . . . . ?
N3A Tb1A N2A C6A -100.3(3) . . . . ?
O1A Tb1A N2A C7A -93.6(3) . . . . ?
O8A Tb1A N2A C7A -169.4(3) . . . . ?
O6A Tb1A N2A C7A -28.0(4) . . . . ?
O9A Tb1A N2A C7A 179.3(3) 2_665 . . . ?
N1A Tb1A N2A C7A 99.4(3) . . . . ?
N4A Tb1A N2A C7A 65.7(3) . . . . ?
N3A Tb1A N2A C7A 21.2(3) . . . . ?
O1A Tb1A N3A C17A -47.1(4) . . . . ?
O8A Tb1A N3A C17A 76.2(4) . . . . ?
O6A Tb1A N3A C17A 27.5(3) . . . . ?
O9A Tb1A N3A C17A -143.2(3) 2_665 . . . ?
N1A Tb1A N3A C17A 178.5(4) . . . . ?
N4A Tb1A N3A C17A 108.0(4) . . . . ?
N2A Tb1A N3A C17A -110.1(4) . . . . ?
O1A Tb1A N3A C9A -171.1(3) . . . . ?
O8A Tb1A N3A C9A -47.8(4) . . . . ?
O6A Tb1A N3A C9A -96.5(4) . . . . ?
O9A Tb1A N3A C9A 92.9(4) 2_665 . . . ?
N1A Tb1A N3A C9A 54.5(3) . . . . ?
N4A Tb1A N3A C9A -16.0(3) . . . . ?
N2A Tb1A N3A C9A 125.9(4) . . . . ?
O1A Tb1A N3A C8A 70.0(3) . . . . ?
O8A Tb1A N3A C8A -166.6(3) . . . . ?
O6A Tb1A N3A C8A 144.6(3) . . . . ?
O9A Tb1A N3A C8A -26.0(4) 2_665 . . . ?
N1A Tb1A N3A C8A -64.3(3) . . . . ?
N4A Tb1A N3A C8A -134.9(3) . . . . ?
N2A Tb1A N3A C8A 7.0(3) . . . . ?
O1A Tb1A N4A C11A -167.7(3) . . . . ?
O8A Tb1A N4A C11A -91.6(3) . . . . ?
O6A Tb1A N4A C11A -173.7(3) . . . . ?
O9A Tb1A N4A C11A -23.8(3) 2_665 . . . ?
N1A Tb1A N4A C11A 32.9(3) . . . . ?
N2A Tb1A N4A C11A 66.8(3) . . . . ?
N3A Tb1A N4A C11A 111.4(3) . . . . ?
O1A Tb1A N4A C22A -50.5(5) . . . . ?
O8A Tb1A N4A C22A 25.6(3) . . . . ?
O6A Tb1A N4A C22A -56.5(3) . . . . ?
O9A Tb1A N4A C22A 93.4(3) 2_665 . . . ?
N1A Tb1A N4A C22A 150.1(3) . . . . ?
N2A Tb1A N4A C22A -176.0(3) . . . . ?
N3A Tb1A N4A C22A -131.4(3) . . . . ?
O1A Tb1A N4A C10A 70.6(5) . . . . ?
O8A Tb1A N4A C10A 146.7(4) . . . . ?
O6A Tb1A N4A C10A 64.6(3) . . . . ?
O9A Tb1A N4A C10A -145.5(3) 2_665 . . . ?
N1A Tb1A N4A C10A -88.8(3) . . . . ?
N2A Tb1A N4A C10A -54.9(4) . . . . ?
N3A Tb1A N4A C10A -10.3(3) . . . . ?
C5A N1A C1A C2A 0.7(7) . . . . ?
Tb1A N1A C1A C2A -172.1(4) . . . . ?
C5A N1A C1A C6A -177.2(4) . . . . ?
Tb1A N1A C1A C6A 10.1(6) . . . . ?
N1A C1A C2A C3A -1.0(8) . . . . ?
C6A C1A C2A C3A 176.8(5) . . . . ?
C1A C2A C3A C4A 0.4(8) . . . . ?
C2A C3A C4A C5A 0.4(8) . . . . ?
C1A N1A C5A C4A 0.2(7) . . . . ?
Tb1A N1A C5A C4A 173.0(4) . . . . ?
C1A N1A C5A C11A -178.4(4) . . . . ?
Tb1A N1A C5A C11A -5.6(6) . . . . ?
C3A C4A C5A N1A -0.7(8) . . . . ?
C3A C4A C5A C11A 177.7(5) . . . . ?
C12A N2A C6A C1A 156.4(4) . . . . ?
C7A N2A C6A C1A -83.4(5) . . . . ?
Tb1A N2A C6A C1A 35.9(5) . . . . ?
N1A C1A C6A N2A -32.2(6) . . . . ?
C2A C1A C6A N2A 149.9(5) . . . . ?
C12A N2A C7A C8A -169.7(4) . . . . ?
C6A N2A C7A C8A 70.3(6) . . . . ?
Tb1A N2A C7A C8A -50.4(5) . . . . ?
N2A C7A C8A N3A 60.7(6) . . . . ?
C17A N3A C8A C7A 83.1(5) . . . . ?
C9A N3A C8A C7A -155.3(4) . . . . ?
Tb1A N3A C8A C7A -35.2(5) . . . . ?
C17A N3A C9A C10A -79.8(5) . . . . ?
C8A N3A C9A C10A 162.2(4) . . . . ?
Tb1A N3A C9A C10A 42.0(5) . . . . ?
C11A N4A C10A C9A -81.6(6) . . . . ?
C22A N4A C10A C9A 158.4(5) . . . . ?
Tb1A N4A C10A C9A 36.8(5) . . . . ?
N3A C9A C10A N4A -55.1(6) . . . . ?
C22A N4A C11A C5A -167.8(4) . . . . ?
C10A N4A C11A C5A 71.9(5) . . . . ?
Tb1A N4A C11A C5A -49.8(4) . . . . ?
N1A C5A C11A N4A 39.6(6) . . . . ?
C4A C5A C11A N4A -139.0(5) . . . . ?
C6A N2A C12A P1A -160.1(3) . . . . ?
C7A N2A C12A P1A 78.5(4) . . . . ?
Tb1A N2A C12A P1A -39.4(4) . . . . ?
O2A P1A C12A N2A -92.6(4) . . . . ?
O1A P1A C12A N2A 35.8(4) . . . . ?
O3A P1A C12A N2A 151.5(3) . . . . ?
C13" O3A C13A C14A 155(11) . . . . ?
P1A O3A C13A C14A 130.9(7) . . . . ?
O3A C13A C14A C15A -65.2(15) . . . . ?
C13A C14A C15A C16A -177.3(13) . . . . ?
C13A O3A C13" C14" -41(9) . . . . ?
P1A O3A C13" C14" 116.6(11) . . . . ?
O3A C13" C14" C15" 51(2) . . . . ?
C13" C14" C15" C16" -171(2) . . . . ?
C9A N3A C17A P2A 88.8(5) . . . . ?
C8A N3A C17A P2A -152.7(4) . . . . ?
Tb1A N3A C17A P2A -33.5(5) . . . . ?
O5A P2A C17A N3A 149.9(4) . . . . ?
O6A P2A C17A N3A 20.3(5) . . . . ?
O4A P2A C17A N3A -91.2(4) . . . . ?
C18# O4A C18A C19A 169(16) . . . . ?
C18" O4A C18A C19A -133(4) . . . . ?
P2A O4A C18A C19A 141.6(12) . . . . ?
O4A C18A C19A C20A 55(3) . . . . ?
C18A C19A C20A C21A 71(3) . . . . ?
C18A O4A C18" C19" 9.8(17) . . . . ?
C18# O4A C18" C19" 28.7(15) . . . . ?
P2A O4A C18" C19" 123.3(6) . . . . ?
O4A C18" C19" C20" 68.6(13) . . . . ?
C18" C19" C20" C21" 71.1(16) . . . . ?
C18A O4A C18# C19# 14(13) . . . . ?
C18" O4A C18# C19# -90.8(18) . . . . ?
P2A O4A C18# C19# 169.9(12) . . . . ?
O4A C18# C19# C20# 54(3) . . . . ?
C18# C19# C20# C21# 178(2) . . . . ?
C11A N4A C22A P3A 75.5(4) . . . . ?
C10A N4A C22A P3A -162.6(3) . . . . ?
Tb1A N4A C22A P3A -39.9(4) . . . . ?
O8A P3A C22A N4A 36.1(4) . . . . ?
O9A P3A C22A N4A -91.8(4) . . . . ?
O7A P3A C22A N4A 154.4(3) . . . . ?
P3A O7A C23A C24A 129.9(4) . . . . ?
O7A C23A C24A C25A -169.6(5) . . . . ?
C23A C24A C25A C26A -174.7(6) . . . . ?
O2B P1B O1B Tb1B -108.6(2) . . . . ?
O3B P1B O1B Tb1B 129.7(2) . . . . ?
C12B P1B O1B Tb1B 16.4(3) . . . . ?
O7B Tb1B O1B P1B -153.1(2) . . . . ?
O4B Tb1B O1B P1B -74.5(2) . . . . ?
O2B Tb1B O1B P1B 126.3(2) 2_664 . . . ?
N1B Tb1B O1B P1B 56.8(3) . . . . ?
N4B Tb1B O1B P1B 136.4(3) . . . . ?
N2B Tb1B O1B P1B 2.5(2) . . . . ?
N3B Tb1B O1B P1B -29.6(3) . . . . ?
O1B P1B O2B Tb1B -17.7(3) . . . 2_664 ?
O3B P1B O2B Tb1B 106.8(3) . . . 2_664 ?
C12B P1B O2B Tb1B -140.2(2) . . . 2_664 ?
O2B P1B O3B C13' -143.3(7) . . . . ?
O1B P1B O3B C13' -15.4(7) . . . . ?
C12B P1B O3B C13' 99.1(7) . . . . ?
O2B P1B O3B C13B -158.4(6) . . . . ?
O1B P1B O3B C13B -30.4(6) . . . . ?
C12B P1B O3B C13B 84.0(6) . . . . ?
O5B P2B O4B Tb1B 111.5(3) . . . . ?
O6B P2B O4B Tb1B -124.5(2) . . . . ?
C17B P2B O4B Tb1B -11.1(3) . . . . ?
O7B Tb1B O4B P2B -85.2(2) . . . . ?
O1B Tb1B O4B P2B 172.1(3) . . . . ?
O2B Tb1B O4B P2B -146.6(2) 2_664 . . . ?
N1B Tb1B O4B P2B 63.7(3) . . . . ?
N4B Tb1B O4B P2B -25.2(3) . . . . ?
N2B Tb1B O4B P2B 97.0(2) . . . . ?
N3B Tb1B O4B P2B 22.6(2) . . . . ?
O5B P2B O6B C18B -42.1(4) . . . . ?
O4B P2B O6B C18B -172.0(4) . . . . ?
C17B P2B O6B C18B 76.7(4) . . . . ?
O8B P3B O7B Tb1B -118.7(3) . . . . ?
O9B P3B O7B Tb1B 119.3(3) . . . . ?
C22B P3B O7B Tb1B 7.0(3) . . . . ?
O4B Tb1B O7B P3B 141.3(3) . . . . ?
O1B Tb1B O7B P3B -142.4(3) . . . . ?
O2B Tb1B O7B P3B -66.4(3) 2_664 . . . ?
N1B Tb1B O7B P3B -5.1(4) . . . . ?
N4B Tb1B O7B P3B 9.7(3) . . . . ?
N2B Tb1B O7B P3B 146.5(3) . . . . ?
N3B Tb1B O7B P3B 73.3(3) . . . . ?
O8B P3B O9B C23' -170.4(11) . . . . ?
O7B P3B O9B C23' -42.0(12) . . . . ?
C22B P3B O9B C23' 69.9(12) . . . . ?
O8B P3B O9B C23B -172.5(7) . . . . ?
O7B P3B O9B C23B -44.1(7) . . . . ?
C22B P3B O9B C23B 67.8(7) . . . . ?
O7B Tb1B N1B C5B 8.5(5) . . . . ?
O4B Tb1B N1B C5B -123.5(4) . . . . ?
O1B Tb1B N1B C5B 142.8(4) . . . . ?
O2B Tb1B N1B C5B 72.3(4) 2_664 . . . ?
N4B Tb1B N1B C5B -6.8(3) . . . . ?
N2B Tb1B N1B C5B -159.0(4) . . . . ?
N3B Tb1B N1B C5B -82.6(4) . . . . ?
O7B Tb1B N1B C1B -178.3(3) . . . . ?
O4B Tb1B N1B C1B 49.8(4) . . . . ?
O1B Tb1B N1B C1B -44.0(4) . . . . ?
O2B Tb1B N1B C1B -114.4(4) 2_664 . . . ?
N4B Tb1B N1B C1B 166.5(4) . . . . ?
N2B Tb1B N1B C1B 14.3(3) . . . . ?
N3B Tb1B N1B C1B 90.6(4) . . . . ?
O7B Tb1B N2B C12B 51.2(5) . . . . ?
O4B Tb1B N2B C12B 56.6(3) . . . . ?
O1B Tb1B N2B C12B -25.8(3) . . . . ?
O2B Tb1B N2B C12B -91.6(3) 2_664 . . . ?
N1B Tb1B N2B C12B -149.8(3) . . . . ?
N4B Tb1B N2B C12B 178.7(3) . . . . ?
N3B Tb1B N2B C12B 131.6(3) . . . . ?
O7B Tb1B N2B C6B 169.0(3) . . . . ?
O4B Tb1B N2B C6B 174.4(3) . . . . ?
O1B Tb1B N2B C6B 91.9(3) . . . . ?
O2B Tb1B N2B C6B 26.2(3) 2_664 . . . ?
N1B Tb1B N2B C6B -32.0(3) . . . . ?
N4B Tb1B N2B C6B -63.5(3) . . . . ?
N3B Tb1B N2B C6B -110.6(3) . . . . ?
O7B Tb1B N2B C7B -68.8(4) . . . . ?
O4B Tb1B N2B C7B -63.3(3) . . . . ?
O1B Tb1B N2B C7B -145.8(3) . . . . ?
O2B Tb1B N2B C7B 148.5(3) 2_664 . . . ?
N1B Tb1B N2B C7B 90.3(3) . . . . ?
N4B Tb1B N2B C7B 58.8(3) . . . . ?
N3B Tb1B N2B C7B 11.7(3) . . . . ?
O7B Tb1B N3B C8B 168.4(3) . . . . ?
O4B Tb1B N3B C8B 93.0(3) . . . . ?
O1B Tb1B N3B C8B 46.0(4) . . . . ?
O2B Tb1B N3B C8B -95.9(3) 2_664 . . . ?
N1B Tb1B N3B C8B -56.4(3) . . . . ?
N4B Tb1B N3B C8B -127.1(3) . . . . ?
N2B Tb1B N3B C8B 13.4(3) . . . . ?
O7B Tb1B N3B C17B 46.3(3) . . . . ?
O4B Tb1B N3B C17B -29.2(3) . . . . ?
O1B Tb1B N3B C17B -76.2(3) . . . . ?
O2B Tb1B N3B C17B 142.0(3) 2_664 . . . ?
N1B Tb1B N3B C17B -178.5(3) . . . . ?
N4B Tb1B N3B C17B 110.8(3) . . . . ?
N2B Tb1B N3B C17B -108.7(3) . . . . ?
O7B Tb1B N3B C9B -71.1(3) . . . . ?
O4B Tb1B N3B C9B -146.6(3) . . . . ?
O1B Tb1B N3B C9B 166.4(3) . . . . ?
O2B Tb1B N3B C9B 24.6(4) 2_664 . . . ?
N1B Tb1B N3B C9B 64.1(3) . . . . ?
N4B Tb1B N3B C9B -6.6(3) . . . . ?
N2B Tb1B N3B C9B 133.9(3) . . . . ?
O7B Tb1B N4B C11B -148.6(3) . . . . ?
O4B Tb1B N4B C11B 146.9(3) . . . . ?
O1B Tb1B N4B C11B -71.1(4) . . . . ?
O2B Tb1B N4B C11B -60.8(3) 2_664 . . . ?
N1B Tb1B N4B C11B 20.4(3) . . . . ?
N2B Tb1B N4B C11B 51.7(4) . . . . ?
N3B Tb1B N4B C11B 98.9(3) . . . . ?
O7B Tb1B N4B C22B -28.0(3) . . . . ?
O4B Tb1B N4B C22B -92.5(3) . . . . ?
O1B Tb1B N4B C22B 49.6(5) . . . . ?
O2B Tb1B N4B C22B 59.9(3) 2_664 . . . ?
N1B Tb1B N4B C22B 141.0(3) . . . . ?
N2B Tb1B N4B C22B 172.4(3) . . . . ?
N3B Tb1B N4B C22B -140.5(3) . . . . ?
O7B Tb1B N4B C10B 90.0(3) . . . . ?
O4B Tb1B N4B C10B 25.5(4) . . . . ?
O1B Tb1B N4B C10B 167.5(3) . . . . ?
O2B Tb1B N4B C10B 177.8(3) 2_664 . . . ?
N1B Tb1B N4B C10B -101.0(3) . . . . ?
N2B Tb1B N4B C10B -69.7(4) . . . . ?
N3B Tb1B N4B C10B -22.5(3) . . . . ?
C5B N1B C1B C2B -0.5(7) . . . . ?
Tb1B N1B C1B C2B -173.9(4) . . . . ?
C5B N1B C1B C6B -179.5(4) . . . . ?
Tb1B N1B C1B C6B 7.2(6) . . . . ?
N1B C1B C2B C3B 1.3(8) . . . . ?
C6B C1B C2B C3B -179.8(5) . . . . ?
C1B C2B C3B C4B -1.0(8) . . . . ?
C2B C3B C4B C5B -0.1(8) . . . . ?
C1B N1B C5B C4B -0.6(7) . . . . ?
Tb1B N1B C5B C4B 172.7(4) . . . . ?
C1B N1B C5B C11B 178.1(5) . . . . ?
Tb1B N1B C5B C11B -8.6(6) . . . . ?
C3B C4B C5B N1B 0.9(8) . . . . ?
C3B C4B C5B C11B -177.8(5) . . . . ?
C12B N2B C6B C1B 167.2(4) . . . . ?
C7B N2B C6B C1B -71.1(5) . . . . ?
Tb1B N2B C6B C1B 49.3(4) . . . . ?
N1B C1B C6B N2B -39.9(6) . . . . ?
C2B C1B C6B N2B 141.1(5) . . . . ?
C12B N2B C7B C8B -157.5(4) . . . . ?
C6B N2B C7B C8B 81.1(5) . . . . ?
Tb1B N2B C7B C8B -37.7(5) . . . . ?
C17B N3B C8B C7B 82.2(5) . . . . ?
C9B N3B C8B C7B -159.5(4) . . . . ?
Tb1B N3B C8B C7B -38.4(5) . . . . ?
N2B C7B C8B N3B 54.2(6) . . . . ?
C8B N3B C9B C10B 156.6(4) . . . . ?
C17B N3B C9B C10B -82.6(5) . . . . ?
Tb1B N3B C9B C10B 35.9(5) . . . . ?
C11B N4B C10B C9B -68.8(5) . . . . ?
C22B N4B C10B C9B 170.8(4) . . . . ?
Tb1B N4B C10B C9B 52.6(5) . . . . ?
N3B C9B C10B N4B -62.8(6) . . . . ?
N1B C5B C11B N4B 29.1(7) . . . . ?
C4B C5B C11B N4B -152.2(5) . . . . ?
C22B N4B C11B C5B -154.4(4) . . . . ?
C10B N4B C11B C5B 85.1(5) . . . . ?
Tb1B N4B C11B C5B -33.3(5) . . . . ?
C6B N2B C12B P1B -75.0(4) . . . . ?
C7B N2B C12B P1B 161.5(3) . . . . ?
Tb1B N2B C12B P1B 41.4(4) . . . . ?
O2B P1B C12B N2B 89.2(4) . . . . ?
O1B P1B C12B N2B -39.2(4) . . . . ?
O3B P1B C12B N2B -157.1(3) . . . . ?
C13' O3B C13B C14B 88(3) . . . . ?
P1B O3B C13B C14B -158.3(6) . . . . ?
O3B C13B C14B C15B 66.6(14) . . . . ?
C13B C14B C15B C16B 175.7(12) . . . . ?
C13B O3B C13' C14' -40(2) . . . . ?
P1B O3B C13' C14' -114.3(8) . . . . ?
O3B C13' C14' C15' -60.6(17) . . . . ?
C13' C14' C15' C16' -176.9(14) . . . . ?
C8B N3B C17B P2B -86.8(4) . . . . ?
C9B N3B C17B P2B 153.7(4) . . . . ?
Tb1B N3B C17B P2B 34.4(4) . . . . ?
O5B P2B C17B N3B -148.4(4) . . . . ?
O4B P2B C17B N3B -19.0(4) . . . . ?
O6B P2B C17B N3B 91.9(4) . . . . ?
P2B O6B C18B C19B -172.2(4) . . . . ?
O6B C18B C19B C20B 71.6(6) . . . . ?
C18B C19B C20B C21B 170.1(5) . . . . ?
C11B N4B C22B P3B 162.3(3) . . . . ?
C10B N4B C22B P3B -76.0(4) . . . . ?
Tb1B N4B C22B P3B 40.1(4) . . . . ?
O8B P3B C22B N4B 96.4(4) . . . . ?
O7B P3B C22B N4B -32.4(4) . . . . ?
O9B P3B C22B N4B -147.9(3) . . . . ?
C23' O9B C23B C24B 170(52) . . . . ?
P3B O9B C23B C24B -120.6(7) . . . . ?
O9B C23B C24B C25B -59.7(15) . . . . ?
C23B C24B C25B C26B 173.6(16) . . . . ?
C23B O9B C23' C24' -32(50) . . . . ?
P3B O9B C23' C24' -143.9(10) . . . . ?
O9B C23' C24' C25' 75(2) . . . . ?
C23' C24' C25' C26' -169(3) . . . . ?
